data_4338453
loop_
_publ_author_name
'Taniyama, Nobuhiro'
'Ohki, Yasuhiro'
'Tatsumi, Kazuyuki'

_publ_section_title
;
 Synthesis of V/Fe/S Clusters Using Vanadium(III) Thiolate Complexes
 Bearing a Phenoxide-Based Tridentate Ligand.
;
_journal_issue 11
_journal_name_full 'Inorganic chemistry'
_journal_page_first 5438
_journal_page_last 5446
_journal_paper_doi 10.1021/ic4030603
_journal_volume 53
_journal_year 2014
_chemical_formula_moiety 'C68.50 H75 N O3 P S V'
_chemical_formula_sum 'C68.5 H75 N O3 P S V'
_chemical_formula_weight 1074.33
_space_group_IT_number 14
_symmetry_cell_setting monoclinic
_symmetry_Int_Tables_number 14
_symmetry_space_group_name_Hall '-P 2yn'
_symmetry_space_group_name_H-M 'P 1 21/n 1'
_atom_sites_solution_hydrogens geom
_atom_sites_solution_primary direct
_atom_sites_solution_secondary difmap
_cell_angle_alpha 90.0000
_cell_angle_beta 94.454(2)
_cell_angle_gamma 90.0000
_cell_formula_units_Z 4
_cell_length_a 17.059(3)
_cell_length_b 17.444(3)
_cell_length_c 21.669(4)
_cell_measurement_reflns_used 13820
_cell_measurement_temperature 173
_cell_measurement_theta_max 27.48
_cell_measurement_theta_min 3.00
_cell_volume 6429(2)
_computing_cell_refinement CrystalClear
_computing_data_collection 'CrystalClear (Rigaku Inc., 2008)'
_computing_data_reduction CrystalClear
_computing_molecular_graphics 'CrystalStructure 4.0'
_computing_publication_material 'CrystalStructure 4.0 (Rigaku, 2010)'
_computing_structure_refinement 'SHELXL97 (Sheldrick, 2008)'
_computing_structure_solution 'SIR92 (Altomare, et al., 1994)'
_diffrn_ambient_temperature 173
_diffrn_detector_area_resol_mean 7.314
_diffrn_measured_fraction_theta_full 0.976
_diffrn_measured_fraction_theta_max 0.976
_diffrn_measurement_device_type 'Rigaku Saturn70'
_diffrn_measurement_method \w
_diffrn_radiation_type 'Mo K\a'
_diffrn_radiation_wavelength 0.71070
_diffrn_reflns_av_R_equivalents 0.0617
_diffrn_reflns_limit_h_max 21
_diffrn_reflns_limit_h_min -22
_diffrn_reflns_limit_k_max 22
_diffrn_reflns_limit_k_min -22
_diffrn_reflns_limit_l_max 27
_diffrn_reflns_limit_l_min -28
_diffrn_reflns_number 51636
_diffrn_reflns_theta_full 27.47
_diffrn_reflns_theta_max 27.47
_diffrn_standards_number 0
_exptl_absorpt_coefficient_mu 0.255
_exptl_absorpt_correction_T_max 0.997
_exptl_absorpt_correction_T_min 0.664
_exptl_absorpt_correction_type multi-scan
_exptl_absorpt_process_details 'REQAB (Rigaku, 1998)'
_exptl_crystal_colour yellow
_exptl_crystal_density_diffrn 1.110
_exptl_crystal_density_method 'not measured'
_exptl_crystal_description needle
_exptl_crystal_F_000 2284.00
_exptl_crystal_size_max 0.700
_exptl_crystal_size_mid 0.010
_exptl_crystal_size_min 0.010
_refine_diff_density_max 1.340
_refine_diff_density_min -0.610
_refine_ls_extinction_method none
_refine_ls_goodness_of_fit_ref 1.056
_refine_ls_hydrogen_treatment constr
_refine_ls_number_parameters 723
_refine_ls_number_reflns 14385
_refine_ls_number_restraints 15
_refine_ls_R_factor_gt 0.0806
_refine_ls_shift/su_max 0.001
_refine_ls_structure_factor_coef Fsqd
_refine_ls_weighting_details 'w = 1/[\s^2^(Fo^2^)+(0.1651P)^2^+0.0000P] where P=(Fo^2^+2Fc^2^)/3'
_refine_ls_weighting_scheme calc
_refine_ls_wR_factor_ref 0.2645
_reflns_number_gt 9856
_reflns_number_total 14385
_reflns_threshold_expression F^2^>2.0\s(F^2^)
_cod_data_source_file ic4030603_si_002.cif
_cod_data_source_block '_(OOO)V(SMes)(HNMe2)'
_cod_depositor_comments 'Adding full bibliography for 4338450--4338455.cif.'
_cod_original_cell_volume 6428.7(18)
_cod_original_formula_sum 'C68.50 H75 N O3 P S V'
_cod_database_code 4338453

loop_
_symmetry_equiv_pos_site_id
_symmetry_equiv_pos_as_xyz
1 +X,+Y,+Z
2 1/2-X,1/2+Y,1/2-Z
3 -X,-Y,-Z
4 1/2+X,1/2-Y,1/2+Z

loop_
_atom_site_label
_atom_site_type_symbol
_atom_site_fract_x
_atom_site_fract_y
_atom_site_fract_z
_atom_site_U_iso_or_equiv
_atom_site_adp_type
_atom_site_occupancy
_atom_site_symmetry_multiplicity
_atom_site_calc_flag
_atom_site_refinement_flags
V(1) V 0.49822(3) 0.20034(3) 0.15654(2) 0.03695(17) Uani 1.0 4 d .
S(1) S 0.55525(5) 0.26614(5) 0.24025(3) 0.0494(3) Uani 1.0 4 d .
P(1) P 0.45035(4) 0.27322(4) 0.03633(3) 0.03511(19) Uani 1.0 4 d .
O(1) O 0.38959(11) 0.18187(12) 0.14383(8) 0.0417(5) Uani 1.0 4 d .
O(2) O 0.54804(12) 0.14532(12) 0.09601(8) 0.0416(5) Uani 1.0 4 d .
O(3) O 0.48772(11) 0.29350(11) 0.09999(8) 0.0388(5) Uani 1.0 4 d .
N(1) N 0.50821(16) 0.09948(17) 0.21652(12) 0.0491(7) Uani 1.0 4 d .
C(1) C 0.33447(17) 0.19783(16) 0.09711(13) 0.0388(6) Uani 1.0 4 d .
C(2) C 0.25529(16) 0.17640(17) 0.10265(13) 0.0402(6) Uani 1.0 4 d .
C(3) C 0.20190(18) 0.18681(19) 0.05159(14) 0.0468(7) Uani 1.0 4 d .
C(4) C 0.22174(18) 0.2171(2) -0.00492(14) 0.0471(7) Uani 1.0 4 d .
C(5) C 0.29824(16) 0.23980(17) -0.00828(12) 0.0405(7) Uani 1.0 4 d .
C(6) C 0.35428(16) 0.23327(16) 0.04225(12) 0.0377(6) Uani 1.0 4 d .
C(7) C 0.22978(18) 0.14163(19) 0.16378(14) 0.0485(8) Uani 1.0 4 d .
C(8) C 0.2516(3) 0.1969(3) 0.21772(15) 0.0594(9) Uani 1.0 4 d .
C(9) C 0.2689(2) 0.0636(2) 0.17492(16) 0.0539(8) Uani 1.0 4 d .
C(10) C 0.1409(2) 0.1299(3) 0.1621(2) 0.0718(12) Uani 1.0 4 d .
C(11) C 0.16118(19) 0.2253(3) -0.06096(16) 0.0556(9) Uani 1.0 4 d .
C(12) C 0.1882(4) 0.1731(5) -0.1120(3) 0.097(2) Uani 0.8500 4 d .
C(13) C 0.1296(19) 0.1428(18) -0.0854(16) 0.082(9) Uani 0.1500 4 d .
C(14) C 0.0777(3) 0.2063(6) -0.0432(3) 0.112(3) Uani 0.8500 4 d .
C(15) C 0.0895(13) 0.276(3) -0.0476(13) 0.071(9) Uani 0.1500 4 d .
C(16) C 0.1600(4) 0.3107(4) -0.0807(4) 0.107(3) Uani 0.8500 4 d .
C(17) C 0.1953(12) 0.2773(19) -0.1168(8) 0.059(8) Uani 0.1500 4 d .
C(18) C 0.43792(18) 0.35909(17) -0.00984(13) 0.0417(7) Uani 1.0 4 d .
C(19) C 0.49931(19) 0.38651(18) -0.04246(14) 0.0467(7) Uani 1.0 4 d .
C(20) C 0.4922(3) 0.45639(19) -0.07412(14) 0.0560(9) Uani 1.0 4 d .
C(21) C 0.4245(3) 0.4988(2) -0.07325(15) 0.0646(10) Uani 1.0 4 d .
C(22) C 0.3640(3) 0.4730(2) -0.04032(17) 0.0629(10) Uani 1.0 4 d .
C(23) C 0.3704(2) 0.40396(19) -0.00790(15) 0.0513(8) Uani 1.0 4 d .
C(24) C 0.55467(16) 0.15182(16) 0.03439(12) 0.0357(6) Uani 1.0 4 d .
C(25) C 0.60362(15) 0.09997(16) 0.00472(12) 0.0370(6) Uani 1.0 4 d .
C(26) C 0.60729(16) 0.10761(16) -0.05877(13) 0.0388(6) Uani 1.0 4 d .
C(27) C 0.56534(16) 0.16082(16) -0.09531(12) 0.0376(6) Uani 1.0 4 d .
C(28) C 0.51596(16) 0.20968(15) -0.06566(12) 0.0354(6) Uani 1.0 4 d .
C(29) C 0.51161(16) 0.20709(15) -0.00131(12) 0.0347(6) Uani 1.0 4 d .
C(30) C 0.64984(16) 0.03675(18) 0.04119(13) 0.0422(7) Uani 1.0 4 d .
C(31) C 0.6962(2) -0.0132(2) -0.00126(15) 0.0564(9) Uani 1.0 4 d .
C(32) C 0.59272(19) -0.01683(18) 0.07169(14) 0.0487(7) Uani 1.0 4 d .
C(33) C 0.70909(18) 0.0733(2) 0.08999(15) 0.0508(8) Uani 1.0 4 d .
C(34) C 0.57190(19) 0.16605(19) -0.16543(13) 0.0481(7) Uani 1.0 4 d .
C(35) C 0.6655(5) 0.1629(5) -0.1760(4) 0.0652(18) Uani 0.5500 4 d .
C(36) C 0.6277(6) 0.1153(6) -0.1903(4) 0.064(3) Uani 0.4500 4 d .
C(37) C 0.5386(5) 0.0894(4) -0.1957(3) 0.0634(17) Uani 0.5500 4 d .
C(38) C 0.4870(5) 0.1551(6) -0.1981(3) 0.058(2) Uani 0.4500 4 d .
C(39) C 0.5342(6) 0.2309(5) -0.1971(3) 0.0494(17) Uani 0.4500 4 d .
C(40) C 0.5896(5) 0.2545(5) -0.1805(4) 0.0664(18) Uani 0.5500 4 d .
C(41) C 0.56583(18) 0.36642(18) 0.22974(12) 0.0446(7) Uani 1.0 4 d .
C(42) C 0.49965(19) 0.4151(2) 0.22901(13) 0.0487(8) Uani 1.0 4 d .
C(43) C 0.51336(19) 0.4945(2) 0.23004(14) 0.0527(8) Uani 1.0 4 d .
C(44) C 0.5876(2) 0.5266(2) 0.23089(15) 0.0524(8) Uani 1.0 4 d .
C(45) C 0.65111(19) 0.47730(19) 0.22908(14) 0.0510(8) Uani 1.0 4 d .
C(46) C 0.64175(18) 0.39754(19) 0.22752(13) 0.0466(7) Uani 1.0 4 d .
C(47) C 0.4164(2) 0.3842(3) 0.22874(16) 0.0591(9) Uani 1.0 4 d .
C(48) C 0.3894(3) 0.3816(4) 0.2932(2) 0.0846(14) Uani 1.0 4 d .
C(49) C 0.3569(3) 0.4278(3) 0.1860(3) 0.0859(14) Uani 1.0 4 d .
C(50) C 0.5976(3) 0.6132(2) 0.23348(18) 0.0640(10) Uani 1.0 4 d .
C(51) C 0.6643(4) 0.6425(3) 0.1981(3) 0.112(2) Uani 1.0 4 d .
C(52) C 0.6023(4) 0.6411(3) 0.2996(3) 0.0969(16) Uani 1.0 4 d .
C(53) C 0.71185(19) 0.3451(2) 0.22035(17) 0.0550(8) Uani 1.0 4 d .
C(54) C 0.7137(3) 0.3209(3) 0.15314(19) 0.0687(10) Uani 1.0 4 d .
C(55) C 0.7910(2) 0.3800(3) 0.2436(3) 0.0714(11) Uani 1.0 4 d .
C(56) C 0.4598(3) 0.1021(3) 0.27121(16) 0.0632(10) Uani 1.0 4 d .
C(57) C 0.5882(3) 0.0736(3) 0.23603(16) 0.0626(10) Uani 1.0 4 d .
C(58) C 0.1887(5) 0.7423(6) 0.0472(5) 0.155(4) Uani 1.0 4 d .
C(59) C 0.1670(6) 0.6919(7) 0.0975(4) 0.159(4) Uani 1.0 4 d .
C(60) C 0.2064(10) 0.6235(7) 0.1080(4) 0.204(6) Uani 1.0 4 d .
C(61) C 0.2691(6) 0.6096(7) 0.0747(4) 0.161(4) Uani 1.0 4 d .
C(62) C 0.2843(5) 0.6582(6) 0.0246(4) 0.128(3) Uani 1.0 4 d .
C(63) C 0.2456(5) 0.7211(5) 0.0136(4) 0.124(3) Uani 1.0 4 d .
C(64) C 0.1434(8) 0.8084(8) 0.0418(6) 0.246(7) Uani 1.0 4 d .
C(65) C -0.0494(6) 0.4371(5) 0.0866(3) 0.136(3) Uani 1.0 4 d .
C(66) C 0.0276(5) 0.4727(4) 0.0837(3) 0.1147(19) Uani 1.0 4 d .
C(67) C 0.0895(6) 0.4241(6) 0.0972(4) 0.157(4) Uani 1.0 4 d .
C(68) C 0.0894(8) 0.3548(6) 0.1123(4) 0.194(6) Uani 1.0 4 d .
C(69) C 0.0118(6) 0.3242(7) 0.1128(4) 0.166(4) Uani 1.0 4 d .
C(70) C -0.0534(6) 0.3599(5) 0.1017(4) 0.133(3) Uani 1.0 4 d .
C(71) C -0.1212(8) 0.4781(7) 0.0745(5) 0.205(5) Uani 1.0 4 d .
C(72) C 1.0585(8) 0.9739(8) 0.0398(7) 0.208(5) Uiso 1.0 4 d .
C(73) C 0.9279(11) 1.0268(10) 0.0189(10) 0.280(7) Uiso 1.0 4 d .
C(74) C 0.9704(12) 0.9882(13) 0.1133(11) 0.178(7) Uiso 0.5000 4 d .
C(76) C 0.9849(11) 1.0001(10) 0.0609(8) 0.240(6) Uiso 1.0 4 d .
H(1) H 0.1487 0.1725 0.0553 0.0561 Uiso 1.0 4 calc R
H(2) H 0.3137 0.2606 -0.0460 0.0486 Uiso 1.0 4 calc R
H(3) H 0.5464 0.3575 -0.0432 0.0560 Uiso 1.0 4 calc R
H(4) H 0.5343 0.4746 -0.0963 0.0672 Uiso 1.0 4 calc R
H(5) H 0.4194 0.5458 -0.0953 0.0775 Uiso 1.0 4 calc R
H(6) H 0.3174 0.5026 -0.0396 0.0755 Uiso 1.0 4 calc R
H(7) H 0.3287 0.3874 0.0155 0.0616 Uiso 1.0 4 calc R
H(8) H 0.6411 0.0738 -0.0786 0.0466 Uiso 1.0 4 calc R
H(9) H 0.4845 0.2456 -0.0895 0.0424 Uiso 1.0 4 calc R
H(10) H 0.4694 0.5278 0.2302 0.0632 Uiso 1.0 4 calc R
H(11) H 0.7025 0.4982 0.2289 0.0612 Uiso 1.0 4 calc R
H(12) H 0.5592 -0.0431 0.0396 0.0584 Uiso 1.0 4 calc R
H(13) H 0.5599 0.0133 0.0979 0.0584 Uiso 1.0 4 calc R
H(14) H 0.6227 -0.0548 0.0972 0.0584 Uiso 1.0 4 calc R
H(15) H 0.7358 0.0182 -0.0199 0.0677 Uiso 1.0 4 calc R
H(16) H 0.6601 -0.0351 -0.0340 0.0677 Uiso 1.0 4 calc R
H(17) H 0.7223 -0.0547 0.0229 0.0677 Uiso 1.0 4 calc R
H(18) H 0.2283 0.2473 0.2082 0.0713 Uiso 1.0 4 calc R
H(19) H 0.3089 0.2019 0.2236 0.0713 Uiso 1.0 4 calc R
H(20) H 0.2314 0.1769 0.2556 0.0713 Uiso 1.0 4 calc R
H(21) H 0.7384 0.0328 0.1131 0.0610 Uiso 1.0 4 calc R
H(22) H 0.6807 0.1044 0.1186 0.0610 Uiso 1.0 4 calc R
H(23) H 0.7458 0.1059 0.0693 0.0610 Uiso 1.0 4 calc R
H(24) H 0.4175 0.3302 0.2133 0.0709 Uiso 1.0 4 calc R
H(25) H 0.5484 0.6355 0.2128 0.0768 Uiso 1.0 4 calc R
H(26) H 0.7040 0.2979 0.2453 0.0660 Uiso 1.0 4 calc R
H(27) H 0.4833 0.1384 0.3018 0.0758 Uiso 1.0 4 calc R
H(28) H 0.4583 0.0510 0.2898 0.0758 Uiso 1.0 4 calc R
H(29) H 0.4063 0.1185 0.2578 0.0758 Uiso 1.0 4 calc R
H(30) H 0.1141 0.1785 0.1519 0.0862 Uiso 1.0 4 calc R
H(31) H 0.1268 0.1122 0.2028 0.0862 Uiso 1.0 4 calc R
H(32) H 0.1247 0.0914 0.1307 0.0862 Uiso 1.0 4 calc R
H(33) H 0.7306 0.3642 0.1286 0.0825 Uiso 1.0 4 calc R
H(34) H 0.8036 0.4226 0.2165 0.0857 Uiso 1.0 4 calc R
H(35) H 0.8321 0.3408 0.2432 0.0857 Uiso 1.0 4 calc R
H(36) H 0.7881 0.3990 0.2859 0.0857 Uiso 1.0 4 calc R
H(37) H 0.6610 0.3045 0.1372 0.0825 Uiso 1.0 4 calc R
H(38) H 0.7506 0.2782 0.1503 0.0825 Uiso 1.0 4 calc R
H(39) H 0.4938 0.0628 0.1915 0.0605 Uiso 1.0 4 calc R
H(40) H 0.3875 0.4337 0.3098 0.1015 Uiso 1.0 4 calc R
H(41) H 0.4262 0.3507 0.3197 0.1015 Uiso 1.0 4 calc R
H(42) H 0.3369 0.3585 0.2919 0.1015 Uiso 1.0 4 calc R
H(43) H 0.2479 0.0274 0.1433 0.0647 Uiso 1.0 4 calc R
H(44) H 0.2581 0.0447 0.2160 0.0647 Uiso 1.0 4 calc R
H(45) H 0.3258 0.0688 0.1727 0.0647 Uiso 1.0 4 calc R
H(46) H 0.3341 0.4695 0.2089 0.1031 Uiso 1.0 4 calc R
H(47) H 0.3151 0.3927 0.1702 0.1031 Uiso 1.0 4 calc R
H(48) H 0.3833 0.4490 0.1512 0.1031 Uiso 1.0 4 calc R
H(49) H 0.7127 0.6442 0.2256 0.1346 Uiso 1.0 4 calc R
H(50) H 0.6518 0.6942 0.1825 0.1346 Uiso 1.0 4 calc R
H(51) H 0.6718 0.6082 0.1632 0.1346 Uiso 1.0 4 calc R
H(52) H 0.5493 0.6528 0.3114 0.1163 Uiso 1.0 4 calc R
H(53) H 0.6347 0.6875 0.3034 0.1163 Uiso 1.0 4 calc R
H(54) H 0.6258 0.6012 0.3269 0.1163 Uiso 1.0 4 calc R
H(55) H 0.6151 0.1130 0.2620 0.0751 Uiso 1.0 4 calc R
H(56) H 0.6173 0.0646 0.1994 0.0751 Uiso 1.0 4 calc R
H(57) H 0.5857 0.0259 0.2597 0.0751 Uiso 1.0 4 calc R
H(58) H 0.1261 0.7062 0.1226 0.1913 Uiso 1.0 4 calc R
H(59) H 0.1903 0.5875 0.1374 0.2446 Uiso 1.0 4 calc R
H(60) H 0.3028 0.5674 0.0850 0.1934 Uiso 1.0 4 calc R
H(61) H 0.3239 0.6442 -0.0017 0.1537 Uiso 1.0 4 calc R
H(62) H 0.2588 0.7529 -0.0197 0.1493 Uiso 1.0 4 calc R
H(63) H 0.0973 0.7993 0.0128 0.2952 Uiso 1.0 4 calc R
H(64) H 0.1748 0.8502 0.0262 0.2952 Uiso 1.0 4 calc R
H(65) H 0.1262 0.8223 0.0824 0.2952 Uiso 1.0 4 calc R
H(66) H 0.0342 0.5251 0.0733 0.1377 Uiso 1.0 4 calc R
H(67) H 0.1401 0.4462 0.0948 0.1884 Uiso 1.0 4 calc R
H(68) H 0.1358 0.3258 0.1222 0.2325 Uiso 1.0 4 calc R
H(69) H 0.0081 0.2713 0.1225 0.1991 Uiso 1.0 4 calc R
H(70) H -0.1025 0.3347 0.1038 0.1598 Uiso 1.0 4 calc R
H(71) H -0.1371 0.5005 0.1131 0.2455 Uiso 1.0 4 calc R
H(72) H -0.1622 0.4430 0.0575 0.2455 Uiso 1.0 4 calc R
H(73) H -0.1137 0.5191 0.0446 0.2455 Uiso 1.0 4 calc R
H(74) H 1.0985 0.9565 0.0695 0.2495 Uiso 1.0 4 calc R
H(75) H 0.8794 1.0455 0.0318 0.3357 Uiso 1.0 4 calc R

loop_
_atom_site_aniso_label
_atom_site_aniso_U_11
_atom_site_aniso_U_22
_atom_site_aniso_U_33
_atom_site_aniso_U_12
_atom_site_aniso_U_13
_atom_site_aniso_U_23
V(1) 0.0459(3) 0.0373(3) 0.0273(3) 0.00224(19) 0.0003(2) -0.00155(17)
S(1) 0.0680(6) 0.0459(5) 0.0324(4) -0.0074(4) -0.0089(4) -0.0002(3)
P(1) 0.0441(4) 0.0321(4) 0.0289(4) 0.0026(3) 0.0016(3) -0.0003(3)
O(1) 0.0486(12) 0.0449(12) 0.0310(10) 0.0005(9) -0.0005(8) 0.0036(8)
O(2) 0.0549(12) 0.0406(11) 0.0295(9) 0.0084(9) 0.0043(8) 0.0030(8)
O(3) 0.0483(11) 0.0350(11) 0.0323(10) 0.0010(8) -0.0009(8) -0.0032(8)
N(1) 0.0614(17) 0.0487(17) 0.0364(13) 0.0033(13) -0.0002(12) 0.0046(12)
C(1) 0.0466(16) 0.0348(15) 0.0352(14) 0.0047(12) 0.0034(12) -0.0017(11)
C(2) 0.0424(15) 0.0417(16) 0.0374(14) 0.0052(12) 0.0088(12) -0.0025(12)
C(3) 0.0396(16) 0.0524(19) 0.0488(17) 0.0056(13) 0.0066(13) -0.0025(14)
C(4) 0.0469(17) 0.0542(19) 0.0396(16) 0.0063(14) -0.0004(13) 0.0015(13)
C(5) 0.0431(15) 0.0464(17) 0.0318(14) 0.0039(13) 0.0012(11) 0.0004(12)
C(6) 0.0426(15) 0.0394(15) 0.0307(13) 0.0065(12) 0.0011(11) -0.0023(11)
C(7) 0.0515(18) 0.0500(19) 0.0459(17) 0.0041(14) 0.0153(14) 0.0037(14)
C(8) 0.077(3) 0.064(3) 0.0406(17) 0.0128(18) 0.0221(17) -0.0017(15)
C(9) 0.064(2) 0.049(2) 0.0500(18) 0.0010(16) 0.0125(15) 0.0073(15)
C(10) 0.049(2) 0.096(4) 0.072(3) 0.0040(19) 0.0173(18) 0.020(3)
C(11) 0.0470(18) 0.072(3) 0.0462(18) 0.0028(16) -0.0076(14) 0.0075(16)
C(12) 0.112(5) 0.122(6) 0.050(3) 0.034(4) -0.037(3) -0.025(3)
C(13) 0.071(17) 0.075(19) 0.09(2) -0.026(15) -0.048(16) -0.015(16)
C(14) 0.047(3) 0.212(10) 0.075(4) -0.013(4) -0.020(3) 0.024(5)
C(15) 0.026(11) 0.13(3) 0.061(16) -0.008(13) 0.007(10) 0.016(16)
C(16) 0.103(5) 0.088(5) 0.122(6) 0.003(4) -0.043(5) 0.047(4)
C(17) 0.030(10) 0.13(3) 0.014(8) 0.006(12) 0.005(7) 0.024(11)
C(18) 0.0565(17) 0.0339(15) 0.0339(14) 0.0037(13) -0.0021(12) 0.0000(11)
C(19) 0.0626(19) 0.0345(16) 0.0421(16) -0.0056(13) -0.0009(14) -0.0019(12)
C(20) 0.087(3) 0.0408(18) 0.0387(16) -0.0104(17) -0.0030(16) 0.0023(13)
C(21) 0.111(3) 0.0358(17) 0.0435(18) -0.0021(19) -0.0162(19) 0.0044(14)
C(22) 0.087(3) 0.0431(19) 0.056(2) 0.0200(18) -0.0109(19) -0.0003(15)
C(23) 0.068(2) 0.0399(17) 0.0454(17) 0.0092(15) 0.0003(15) -0.0020(13)
C(24) 0.0428(14) 0.0346(14) 0.0300(13) -0.0054(11) 0.0058(11) -0.0018(10)
C(25) 0.0401(14) 0.0348(15) 0.0362(14) -0.0017(11) 0.0029(11) 0.0014(11)
C(26) 0.0456(15) 0.0349(15) 0.0369(14) 0.0002(12) 0.0092(12) -0.0006(11)
C(27) 0.0434(15) 0.0373(15) 0.0326(13) -0.0030(12) 0.0072(11) 0.0015(11)
C(28) 0.0385(14) 0.0329(14) 0.0344(14) 0.0005(11) 0.0013(11) 0.0019(11)
C(29) 0.0405(14) 0.0335(14) 0.0301(13) -0.0038(11) 0.0025(11) 0.0008(10)
C(30) 0.0469(16) 0.0413(16) 0.0385(15) 0.0065(13) 0.0034(12) 0.0012(12)
C(31) 0.069(2) 0.052(2) 0.0487(18) 0.0210(16) 0.0056(16) 0.0046(15)
C(32) 0.0624(19) 0.0383(16) 0.0446(16) 0.0030(14) -0.0004(14) 0.0065(13)
C(33) 0.0469(17) 0.056(2) 0.0488(17) 0.0056(14) -0.0029(14) 0.0054(15)
C(34) 0.0626(19) 0.0475(19) 0.0349(15) -0.0034(15) 0.0091(14) 0.0012(13)
C(35) 0.072(5) 0.074(5) 0.053(4) -0.003(4) 0.026(4) 0.006(4)
C(36) 0.080(6) 0.075(7) 0.039(4) 0.032(5) 0.018(4) 0.000(4)
C(37) 0.099(5) 0.054(4) 0.038(3) -0.006(4) 0.007(3) -0.009(3)
C(38) 0.065(5) 0.082(6) 0.027(3) -0.018(4) -0.002(3) -0.004(4)
C(39) 0.078(6) 0.037(4) 0.033(4) 0.008(4) 0.006(4) 0.007(3)
C(40) 0.086(6) 0.066(5) 0.048(4) -0.008(4) 0.014(4) 0.010(4)
C(41) 0.0604(19) 0.0451(17) 0.0273(13) -0.0017(14) -0.0025(12) -0.0046(11)
C(42) 0.0573(18) 0.055(2) 0.0338(14) 0.0007(15) 0.0033(13) -0.0061(13)
C(43) 0.0590(19) 0.051(2) 0.0478(17) 0.0085(15) 0.0000(14) -0.0131(14)
C(44) 0.064(2) 0.0467(19) 0.0458(17) -0.0010(15) -0.0030(14) -0.0054(14)
C(45) 0.0569(18) 0.0472(19) 0.0477(17) -0.0023(15) -0.0045(14) 0.0007(14)
C(46) 0.0551(18) 0.0474(18) 0.0365(15) 0.0011(14) -0.0015(13) 0.0005(13)
C(47) 0.061(2) 0.061(3) 0.056(2) 0.0006(17) 0.0096(16) -0.0098(17)
C(48) 0.077(3) 0.107(4) 0.073(3) -0.006(3) 0.032(3) 0.003(3)
C(49) 0.065(3) 0.101(4) 0.089(4) -0.007(3) -0.007(3) 0.001(3)
C(50) 0.074(3) 0.044(2) 0.072(3) 0.0056(17) -0.0090(19) -0.0073(17)
C(51) 0.171(6) 0.046(3) 0.126(5) -0.032(3) 0.049(5) -0.012(3)
C(52) 0.131(5) 0.057(3) 0.101(4) 0.006(3) -0.002(4) -0.030(3)
C(53) 0.0553(19) 0.0474(19) 0.061(2) 0.0012(15) -0.0021(15) 0.0027(15)
C(54) 0.073(3) 0.065(3) 0.068(3) 0.010(2) 0.011(2) -0.006(2)
C(55) 0.055(2) 0.067(3) 0.091(3) 0.0063(18) -0.0065(19) -0.001(3)
C(56) 0.074(3) 0.073(3) 0.0436(18) 0.0023(19) 0.0119(16) 0.0133(17)
C(57) 0.075(3) 0.063(3) 0.0485(19) 0.0189(18) -0.0028(16) 0.0114(16)
C(58) 0.126(6) 0.127(7) 0.215(10) -0.017(5) 0.039(6) -0.063(7)
C(59) 0.199(9) 0.153(9) 0.139(7) -0.081(7) 0.093(7) -0.050(6)
C(60) 0.370(18) 0.146(9) 0.103(6) -0.089(11) 0.065(9) -0.048(6)
C(61) 0.188(9) 0.193(10) 0.100(6) -0.027(7) -0.004(6) 0.003(6)
C(62) 0.108(5) 0.171(8) 0.105(5) 0.002(5) 0.004(4) -0.019(6)
C(63) 0.120(6) 0.137(7) 0.123(6) -0.031(5) 0.048(5) -0.057(5)
C(64) 0.221(13) 0.293(18) 0.231(14) 0.065(12) 0.066(10) -0.059(12)
C(65) 0.198(9) 0.132(7) 0.079(4) 0.065(7) 0.011(5) 0.001(4)
C(66) 0.155(6) 0.098(5) 0.090(4) 0.007(5) 0.002(4) -0.010(4)
C(67) 0.210(9) 0.159(9) 0.098(5) 0.081(7) -0.010(5) -0.026(5)
C(68) 0.336(17) 0.159(9) 0.087(5) 0.126(11) 0.017(7) 0.004(6)
C(69) 0.135(7) 0.211(12) 0.155(8) 0.005(8) 0.034(7) 0.018(7)
C(70) 0.154(7) 0.124(7) 0.126(6) 0.032(5) 0.040(5) 0.027(5)
C(71) 0.302(14) 0.175(10) 0.139(8) 0.060(10) 0.032(8) 0.018(7)

loop_
_atom_type_symbol
_atom_type_description
_atom_type_scat_dispersion_real
_atom_type_scat_dispersion_imag
_atom_type_scat_source
C C 0.0033 0.0016
;
International Tables for Crystallography
(1992, Vol. C, Tables 4.2.6.8 and 6.1.1.4)
;
H H 0.0000 0.0000
;
International Tables for Crystallography
(1992, Vol. C, Table 6.1.1.4)
;
N N 0.0061 0.0033
;
International Tables for Crystallography
(1992, Vol. C, Tables 4.2.6.8 and 6.1.1.4)
;
O O 0.0106 0.0060
;
International Tables for Crystallography
(1992, Vol. C, Tables 4.2.6.8 and 6.1.1.4)
;
P P 0.1023 0.0942
;
International Tables for Crystallography
(1992, Vol. C, Tables 4.2.6.8 and 6.1.1.4)
;
S S 0.1246 0.1234
;
International Tables for Crystallography
(1992, Vol. C, Tables 4.2.6.8 and 6.1.1.4)
;
V V 0.3005 0.5294
;
International Tables for Crystallography
(1992, Vol. C, Tables 4.2.6.8 and 6.1.1.4)
;

loop_
_geom_angle_atom_site_label_1
_geom_angle_atom_site_label_2
_geom_angle_atom_site_label_3
_geom_angle
_geom_angle_publ_flag
_geom_angle_site_symmetry_1
S(1) V(1) O(1) 123.60(7) yes .
S(1) V(1) O(2) 128.24(7) yes .
S(1) V(1) O(3) 95.08(6) yes .
S(1) V(1) N(1) 85.64(8) yes .
O(1) V(1) O(2) 107.70(9) yes .
O(1) V(1) O(3) 90.51(9) yes .
O(1) V(1) N(1) 88.83(10) yes .
O(2) V(1) O(3) 90.63(9) yes .
O(2) V(1) N(1) 89.16(10) yes .
O(3) V(1) N(1) 179.22(9) yes .
V(1) S(1) C(41) 115.60(10) yes .
O(3) P(1) C(6) 110.33(12) yes .
O(3) P(1) C(18) 109.50(13) yes .
O(3) P(1) C(29) 110.18(12) yes .
C(6) P(1) C(18) 107.06(14) yes .
C(6) P(1) C(29) 110.49(13) yes .
C(18) P(1) C(29) 109.22(14) yes .
V(1) O(1) C(1) 133.84(18) yes .
V(1) O(2) C(24) 136.23(19) yes .
V(1) O(3) P(1) 111.88(11) yes .
V(1) N(1) C(56) 115.1(3) yes .
V(1) N(1) C(57) 116.5(3) yes .
C(56) N(1) C(57) 109.8(3) yes .
O(1) C(1) C(2) 119.6(3) yes .
O(1) C(1) C(6) 121.6(3) yes .
C(2) C(1) C(6) 118.8(3) yes .
C(1) C(2) C(3) 118.0(3) yes .
C(1) C(2) C(7) 120.6(3) yes .
C(3) C(2) C(7) 121.4(3) yes .
C(2) C(3) C(4) 123.9(3) yes .
C(3) C(4) C(5) 116.8(3) yes .
C(3) C(4) C(11) 122.2(3) yes .
C(5) C(4) C(11) 121.0(3) yes .
C(4) C(5) C(6) 122.0(3) yes .
P(1) C(6) C(1) 120.8(2) yes .
P(1) C(6) C(5) 118.9(2) yes .
C(1) C(6) C(5) 120.2(3) yes .
C(2) C(7) C(8) 109.7(3) yes .
C(2) C(7) C(9) 109.6(3) yes .
C(2) C(7) C(10) 112.1(3) yes .
C(8) C(7) C(9) 111.2(3) yes .
C(8) C(7) C(10) 106.4(3) yes .
C(9) C(7) C(10) 107.8(3) yes .
C(4) C(11) C(12) 107.1(4) yes .
C(4) C(11) C(13) 111.4(12) yes .
C(4) C(11) C(14) 111.1(4) yes .
C(4) C(11) C(15) 113.3(10) yes .
C(4) C(11) C(16) 107.5(4) yes .
C(4) C(11) C(17) 112.0(7) yes .
C(12) C(11) C(13) 48.9(13) yes .
C(12) C(11) C(14) 112.9(5) yes .
C(12) C(11) C(15) 139.4(11) yes .
C(12) C(11) C(16) 111.8(5) yes .
C(12) C(11) C(17) 69.8(11) yes .
C(13) C(11) C(14) 66.3(13) yes .
C(13) C(11) C(15) 108.8(17) yes .
C(13) C(11) C(16) 140.4(12) yes .
C(13) C(11) C(17) 112.1(16) yes .
C(14) C(11) C(15) 47.1(14) yes .
C(14) C(11) C(16) 106.4(5) yes .
C(14) C(11) C(17) 133.3(8) yes .
C(15) C(11) C(16) 60.7(14) yes .
C(15) C(11) C(17) 98.7(16) yes .
C(16) C(11) C(17) 43.0(11) yes .
C(11) C(12) C(13) 68.8(15) yes .
C(11) C(12) C(17) 58.3(7) yes .
C(13) C(12) C(17) 119.0(16) yes .
C(11) C(13) C(12) 62.3(14) yes .
C(11) C(13) C(14) 54.9(11) yes .
C(12) C(13) C(14) 115(2) yes .
C(11) C(14) C(13) 58.8(11) yes .
C(11) C(14) C(15) 67.1(12) yes .
C(13) C(14) C(15) 119.8(17) yes .
C(11) C(15) C(14) 65.8(17) yes .
C(11) C(15) C(16) 59.5(10) yes .
C(14) C(15) C(16) 123(3) yes .
C(11) C(16) C(15) 59.8(14) yes .
C(11) C(16) C(17) 73.3(15) yes .
C(15) C(16) C(17) 124(2) yes .
C(11) C(17) C(12) 51.9(9) yes .
C(11) C(17) C(16) 63.8(10) yes .
C(12) C(17) C(16) 114.5(17) yes .
P(1) C(18) C(19) 120.4(3) yes .
P(1) C(18) C(23) 120.7(3) yes .
C(19) C(18) C(23) 118.5(3) yes .
C(18) C(19) C(20) 120.5(3) yes .
C(19) C(20) C(21) 120.3(4) yes .
C(20) C(21) C(22) 119.8(4) yes .
C(21) C(22) C(23) 120.8(4) yes .
C(18) C(23) C(22) 120.0(4) yes .
O(2) C(24) C(25) 119.4(3) yes .
O(2) C(24) C(29) 121.3(3) yes .
C(25) C(24) C(29) 119.2(3) yes .
C(24) C(25) C(26) 117.5(3) yes .
C(24) C(25) C(30) 121.4(3) yes .
C(26) C(25) C(30) 121.1(3) yes .
C(25) C(26) C(27) 124.8(3) yes .
C(26) C(27) C(28) 116.9(3) yes .
C(26) C(27) C(34) 122.2(3) yes .
C(28) C(27) C(34) 121.0(3) yes .
C(27) C(28) C(29) 121.4(3) yes .
P(1) C(29) C(24) 119.2(2) yes .
P(1) C(29) C(28) 120.6(2) yes .
C(24) C(29) C(28) 120.2(3) yes .
C(25) C(30) C(31) 111.6(3) yes .
C(25) C(30) C(32) 109.9(3) yes .
C(25) C(30) C(33) 109.8(3) yes .
C(31) C(30) C(32) 106.6(3) yes .
C(31) C(30) C(33) 107.8(3) yes .
C(32) C(30) C(33) 111.1(3) yes .
C(27) C(34) C(35) 106.5(4) yes .
C(27) C(34) C(36) 115.9(4) yes .
C(27) C(34) C(37) 108.0(4) yes .
C(27) C(34) C(38) 107.7(4) yes .
C(27) C(34) C(39) 116.9(4) yes .
C(27) C(34) C(40) 106.7(4) yes .
C(35) C(34) C(36) 40.7(5) yes .
C(35) C(34) C(37) 103.7(5) yes .
C(35) C(34) C(38) 144.0(5) yes .
C(35) C(34) C(39) 111.3(5) yes .
C(35) C(34) C(40) 78.7(5) yes .
C(36) C(34) C(37) 63.1(5) yes .
C(36) C(34) C(38) 111.7(5) yes .
C(36) C(34) C(39) 125.9(5) yes .
C(36) C(34) C(40) 112.0(6) yes .
C(37) C(34) C(38) 54.6(5) yes .
C(37) C(34) C(39) 109.5(5) yes .
C(37) C(34) C(40) 142.8(4) yes .
C(38) C(34) C(39) 61.4(5) yes .
C(38) C(34) C(40) 101.8(5) yes .
C(39) C(34) C(40) 40.4(5) yes .
C(34) C(35) C(36) 59.8(7) yes .
C(34) C(35) C(40) 50.2(4) yes .
C(36) C(35) C(40) 102.9(8) yes .
C(34) C(36) C(35) 79.5(8) yes .
C(34) C(36) C(37) 62.8(5) yes .
C(35) C(36) C(37) 142.1(10) yes .
C(34) C(37) C(36) 54.1(5) yes .
C(34) C(37) C(38) 62.6(5) yes .
C(36) C(37) C(38) 110.8(7) yes .
C(34) C(38) C(37) 62.8(5) yes .
C(34) C(38) C(39) 55.3(5) yes .
C(37) C(38) C(39) 111.3(7) yes .
C(34) C(39) C(38) 63.3(5) yes .
C(34) C(39) C(40) 78.0(7) yes .
C(38) C(39) C(40) 141.3(9) yes .
C(34) C(40) C(35) 51.1(4) yes .
C(34) C(40) C(39) 61.6(6) yes .
C(35) C(40) C(39) 104.7(8) yes .
S(1) C(41) C(42) 120.3(3) yes .
S(1) C(41) C(46) 119.2(3) yes .
C(42) C(41) C(46) 120.3(3) yes .
C(41) C(42) C(43) 117.4(3) yes .
C(41) C(42) C(47) 122.2(3) yes .
C(43) C(42) C(47) 120.3(3) yes .
C(42) C(43) C(44) 123.4(4) yes .
C(43) C(44) C(45) 117.6(4) yes .
C(43) C(44) C(50) 120.2(4) yes .
C(45) C(44) C(50) 122.2(4) yes .
C(44) C(45) C(46) 122.0(3) yes .
C(41) C(46) C(45) 119.0(3) yes .
C(41) C(46) C(53) 120.2(3) yes .
C(45) C(46) C(53) 120.7(3) yes .
C(42) C(47) C(48) 111.2(3) yes .
C(42) C(47) C(49) 113.8(4) yes .
C(48) C(47) C(49) 110.0(4) yes .
C(44) C(50) C(51) 113.8(4) yes .
C(44) C(50) C(52) 110.6(4) yes .
C(51) C(50) C(52) 112.8(4) yes .
C(46) C(53) C(54) 109.9(3) yes .
C(46) C(53) C(55) 114.1(3) yes .
C(54) C(53) C(55) 110.0(4) yes .
C(59) C(58) C(63) 118.9(9) yes .
C(59) C(58) C(64) 113.0(10) yes .
C(63) C(58) C(64) 128.1(11) yes .
C(58) C(59) C(60) 119.5(10) yes .
C(59) C(60) C(61) 117.5(11) yes .
C(60) C(61) C(62) 119.9(10) yes .
C(61) C(62) C(63) 121.9(8) yes .
C(58) C(63) C(62) 121.7(9) yes .
C(66) C(65) C(70) 119.0(8) yes .
C(66) C(65) C(71) 122.8(8) yes .
C(70) C(65) C(71) 118.2(9) yes .
C(65) C(66) C(67) 114.2(7) yes .
C(66) C(67) C(68) 129.6(11) yes .
C(67) C(68) C(69) 112.5(11) yes .
C(68) C(69) C(70) 127.5(11) yes .
C(65) C(70) C(69) 117.2(10) yes .
C(73) C(72) C(76) 122.3(14) yes 3_775
C(72) C(73) C(76) 118.2(17) yes 3_775
C(72) C(76) C(73) 119.4(17) yes .
C(72) C(76) C(74) 119.6(17) yes .
C(73) C(76) C(74) 120.1(19) yes .
V(1) N(1) H(39) 102.652 no .
C(56) N(1) H(39) 111.839 no .
C(57) N(1) H(39) 99.554 no .
C(2) C(3) H(1) 118.038 no .
C(4) C(3) H(1) 118.035 no .
C(4) C(5) H(2) 119.006 no .
C(6) C(5) H(2) 119.016 no .
C(7) C(8) H(18) 109.466 no .
C(7) C(8) H(19) 109.479 no .
C(7) C(8) H(20) 109.473 no .
H(18) C(8) H(19) 109.469 no .
H(18) C(8) H(20) 109.470 no .
H(19) C(8) H(20) 109.470 no .
C(7) C(9) H(43) 109.471 no .
C(7) C(9) H(44) 109.469 no .
C(7) C(9) H(45) 109.471 no .
H(43) C(9) H(44) 109.467 no .
H(43) C(9) H(45) 109.473 no .
H(44) C(9) H(45) 109.477 no .
C(7) C(10) H(30) 109.473 no .
C(7) C(10) H(31) 109.477 no .
C(7) C(10) H(32) 109.478 no .
H(30) C(10) H(31) 109.462 no .
H(30) C(10) H(32) 109.466 no .
H(31) C(10) H(32) 109.472 no .
C(18) C(19) H(3) 119.735 no .
C(20) C(19) H(3) 119.757 no .
C(19) C(20) H(4) 119.868 no .
C(21) C(20) H(4) 119.868 no .
C(20) C(21) H(5) 120.114 no .
C(22) C(21) H(5) 120.115 no .
C(21) C(22) H(6) 119.580 no .
C(23) C(22) H(6) 119.588 no .
C(18) C(23) H(7) 119.986 no .
C(22) C(23) H(7) 119.969 no .
C(25) C(26) H(8) 117.613 no .
C(27) C(26) H(8) 117.597 no .
C(27) C(28) H(9) 119.336 no .
C(29) C(28) H(9) 119.311 no .
C(30) C(31) H(15) 109.469 no .
C(30) C(31) H(16) 109.472 no .
C(30) C(31) H(17) 109.473 no .
H(15) C(31) H(16) 109.470 no .
H(15) C(31) H(17) 109.472 no .
H(16) C(31) H(17) 109.472 no .
C(30) C(32) H(12) 109.481 no .
C(30) C(32) H(13) 109.474 no .
C(30) C(32) H(14) 109.471 no .
H(12) C(32) H(13) 109.477 no .
H(12) C(32) H(14) 109.470 no .
H(13) C(32) H(14) 109.454 no .
C(30) C(33) H(21) 109.468 no .
C(30) C(33) H(22) 109.470 no .
C(30) C(33) H(23) 109.478 no .
H(21) C(33) H(22) 109.473 no .
H(21) C(33) H(23) 109.466 no .
H(22) C(33) H(23) 109.473 no .
C(42) C(43) H(10) 118.282 no .
C(44) C(43) H(10) 118.275 no .
C(44) C(45) H(11) 119.001 no .
C(46) C(45) H(11) 119.013 no .
C(42) C(47) H(24) 107.138 no .
C(48) C(47) H(24) 107.161 no .
C(49) C(47) H(24) 107.149 no .
C(47) C(48) H(40) 109.484 no .
C(47) C(48) H(41) 109.469 no .
C(47) C(48) H(42) 109.477 no .
H(40) C(48) H(41) 109.459 no .
H(40) C(48) H(42) 109.472 no .
H(41) C(48) H(42) 109.467 no .
C(47) C(49) H(46) 109.471 no .
C(47) C(49) H(47) 109.465 no .
C(47) C(49) H(48) 109.471 no .
H(46) C(49) H(47) 109.477 no .
H(46) C(49) H(48) 109.478 no .
H(47) C(49) H(48) 109.466 no .
C(44) C(50) H(25) 106.328 no .
C(51) C(50) H(25) 106.336 no .
C(52) C(50) H(25) 106.337 no .
C(50) C(51) H(49) 109.482 no .
C(50) C(51) H(50) 109.472 no .
C(50) C(51) H(51) 109.480 no .
H(49) C(51) H(50) 109.466 no .
H(49) C(51) H(51) 109.465 no .
H(50) C(51) H(51) 109.463 no .
C(50) C(52) H(52) 109.466 no .
C(50) C(52) H(53) 109.483 no .
C(50) C(52) H(54) 109.470 no .
H(52) C(52) H(53) 109.470 no .
H(52) C(52) H(54) 109.468 no .
H(53) C(52) H(54) 109.470 no .
C(46) C(53) H(26) 107.541 no .
C(54) C(53) H(26) 107.527 no .
C(55) C(53) H(26) 107.548 no .
C(53) C(54) H(33) 109.469 no .
C(53) C(54) H(37) 109.472 no .
C(53) C(54) H(38) 109.464 no .
H(33) C(54) H(37) 109.470 no .
H(33) C(54) H(38) 109.470 no .
H(37) C(54) H(38) 109.482 no .
C(53) C(55) H(34) 109.473 no .
C(53) C(55) H(35) 109.472 no .
C(53) C(55) H(36) 109.463 no .
H(34) C(55) H(35) 109.479 no .
H(34) C(55) H(36) 109.475 no .
H(35) C(55) H(36) 109.465 no .
N(1) C(56) H(27) 109.472 no .
N(1) C(56) H(28) 109.465 no .
N(1) C(56) H(29) 109.473 no .
H(27) C(56) H(28) 109.473 no .
H(27) C(56) H(29) 109.475 no .
H(28) C(56) H(29) 109.469 no .
N(1) C(57) H(55) 109.469 no .
N(1) C(57) H(56) 109.474 no .
N(1) C(57) H(57) 109.462 no .
H(55) C(57) H(56) 109.485 no .
H(55) C(57) H(57) 109.472 no .
H(56) C(57) H(57) 109.467 no .
C(58) C(59) H(58) 120.266 no .
C(60) C(59) H(58) 120.277 no .
C(59) C(60) H(59) 121.270 no .
C(61) C(60) H(59) 121.256 no .
C(60) C(61) H(60) 120.050 no .
C(62) C(61) H(60) 120.068 no .
C(61) C(62) H(61) 119.043 no .
C(63) C(62) H(61) 119.045 no .
C(58) C(63) H(62) 119.150 no .
C(62) C(63) H(62) 119.155 no .
C(58) C(64) H(63) 109.471 no .
C(58) C(64) H(64) 109.458 no .
C(58) C(64) H(65) 109.474 no .
H(63) C(64) H(64) 109.470 no .
H(63) C(64) H(65) 109.473 no .
H(64) C(64) H(65) 109.481 no .
C(65) C(66) H(66) 122.926 no .
C(67) C(66) H(66) 122.916 no .
C(66) C(67) H(67) 115.197 no .
C(68) C(67) H(67) 115.194 no .
C(67) C(68) H(68) 123.746 no .
C(69) C(68) H(68) 123.753 no .
C(68) C(69) H(69) 116.252 no .
C(70) C(69) H(69) 116.239 no .
C(65) C(70) H(70) 121.396 no .
C(69) C(70) H(70) 121.382 no .
C(65) C(71) H(71) 109.477 no .
C(65) C(71) H(72) 109.474 no .
C(65) C(71) H(73) 109.464 no .
H(71) C(71) H(72) 109.467 no .
H(71) C(71) H(73) 109.473 no .
H(72) C(71) H(73) 109.472 no .
C(73) C(72) H(74) 118.819 no 3_775
C(76) C(72) H(74) 118.837 no .
C(72) C(73) H(75) 120.889 no 3_775
C(76) C(73) H(75) 120.869 no .

loop_
_geom_bond_atom_site_label_1
_geom_bond_atom_site_label_2
_geom_bond_distance
_geom_bond_publ_flag
_geom_bond_site_symmetry_2
V(1) S(1) 2.2978(9) yes .
V(1) O(1) 1.880(2) yes .
V(1) O(2) 1.881(2) yes .
V(1) O(3) 2.035(2) yes .
V(1) N(1) 2.186(3) yes .
S(1) C(41) 1.775(4) yes .
P(1) O(3) 1.5158(19) yes .
P(1) C(6) 1.795(3) yes .
P(1) C(18) 1.805(3) yes .
P(1) C(29) 1.795(3) yes .
O(1) C(1) 1.356(4) yes .
O(2) C(24) 1.353(4) yes .
N(1) C(56) 1.496(5) yes .
N(1) C(57) 1.468(5) yes .
C(1) C(2) 1.416(4) yes .
C(1) C(6) 1.404(4) yes .
C(2) C(3) 1.389(4) yes .
C(2) C(7) 1.550(5) yes .
C(3) C(4) 1.399(5) yes .
C(4) C(5) 1.371(5) yes .
C(4) C(11) 1.539(5) yes .
C(5) C(6) 1.401(4) yes .
C(7) C(8) 1.539(5) yes .
C(7) C(9) 1.526(5) yes .
C(7) C(10) 1.528(5) yes .
C(11) C(12) 1.531(8) yes .
C(11) C(13) 1.61(4) yes .
C(11) C(14) 1.540(7) yes .
C(11) C(15) 1.56(3) yes .
C(11) C(16) 1.550(8) yes .
C(11) C(17) 1.65(3) yes .
C(12) C(13) 1.30(4) yes .
C(12) C(17) 1.83(4) yes .
C(13) C(14) 1.73(4) yes .
C(14) C(15) 1.24(5) yes .
C(15) C(16) 1.57(3) yes .
C(16) C(17) 1.18(3) yes .
C(18) C(19) 1.393(5) yes .
C(18) C(23) 1.397(5) yes .
C(19) C(20) 1.399(5) yes .
C(20) C(21) 1.373(6) yes .
C(21) C(22) 1.374(6) yes .
C(22) C(23) 1.394(5) yes .
C(24) C(25) 1.418(4) yes .
C(24) C(29) 1.407(4) yes .
C(25) C(26) 1.388(4) yes .
C(25) C(30) 1.538(4) yes .
C(26) C(27) 1.383(4) yes .
C(27) C(28) 1.390(4) yes .
C(27) C(34) 1.535(4) yes .
C(28) C(29) 1.403(4) yes .
C(30) C(31) 1.531(5) yes .
C(30) C(32) 1.536(5) yes .
C(30) C(33) 1.543(5) yes .
C(34) C(35) 1.632(9) yes .
C(34) C(36) 1.435(11) yes .
C(34) C(37) 1.576(8) yes .
C(34) C(38) 1.573(9) yes .
C(34) C(39) 1.448(8) yes .
C(34) C(40) 1.610(9) yes .
C(35) C(36) 1.082(13) yes .
C(35) C(40) 2.055(12) yes .
C(36) C(37) 1.580(13) yes .
C(37) C(38) 1.444(12) yes .
C(38) C(39) 1.546(12) yes .
C(39) C(40) 1.068(12) yes .
C(41) C(42) 1.412(5) yes .
C(41) C(46) 1.409(5) yes .
C(42) C(43) 1.404(5) yes .
C(42) C(47) 1.518(5) yes .
C(43) C(44) 1.385(5) yes .
C(44) C(45) 1.386(5) yes .
C(44) C(50) 1.521(5) yes .
C(45) C(46) 1.401(5) yes .
C(46) C(53) 1.523(5) yes .
C(47) C(48) 1.504(6) yes .
C(47) C(49) 1.523(6) yes .
C(50) C(51) 1.510(8) yes .
C(50) C(52) 1.509(7) yes .
C(53) C(54) 1.519(6) yes .
C(53) C(55) 1.530(5) yes .
C(58) C(59) 1.471(15) yes .
C(58) C(63) 1.313(13) yes .
C(58) C(64) 1.387(17) yes .
C(59) C(60) 1.379(17) yes .
C(60) C(61) 1.358(18) yes .
C(61) C(62) 1.418(13) yes .
C(62) C(63) 1.293(13) yes .
C(65) C(66) 1.459(13) yes .
C(65) C(70) 1.389(12) yes .
C(65) C(71) 1.426(15) yes .
C(66) C(67) 1.367(12) yes .
C(67) C(68) 1.253(14) yes .
C(68) C(69) 1.428(17) yes .
C(69) C(70) 1.281(14) yes .
C(72) C(73) 1.31(3) yes 3_775
C(72) C(76) 1.44(3) yes .
C(73) C(76) 1.36(3) yes .
C(74) C(76) 1.20(3) yes .
N(1) H(39) 0.862 no .
C(3) H(1) 0.950 no .
C(5) H(2) 0.950 no .
C(8) H(18) 0.980 no .
C(8) H(19) 0.980 no .
C(8) H(20) 0.980 no .
C(9) H(43) 0.980 no .
C(9) H(44) 0.980 no .
C(9) H(45) 0.980 no .
C(10) H(30) 0.980 no .
C(10) H(31) 0.980 no .
C(10) H(32) 0.980 no .
C(19) H(3) 0.950 no .
C(20) H(4) 0.950 no .
C(21) H(5) 0.950 no .
C(22) H(6) 0.950 no .
C(23) H(7) 0.950 no .
C(26) H(8) 0.950 no .
C(28) H(9) 0.950 no .
C(31) H(15) 0.980 no .
C(31) H(16) 0.980 no .
C(31) H(17) 0.980 no .
C(32) H(12) 0.980 no .
C(32) H(13) 0.980 no .
C(32) H(14) 0.980 no .
C(33) H(21) 0.980 no .
C(33) H(22) 0.980 no .
C(33) H(23) 0.980 no .
C(43) H(10) 0.950 no .
C(45) H(11) 0.950 no .
C(47) H(24) 1.000 no .
C(48) H(40) 0.980 no .
C(48) H(41) 0.980 no .
C(48) H(42) 0.980 no .
C(49) H(46) 0.980 no .
C(49) H(47) 0.980 no .
C(49) H(48) 0.980 no .
C(50) H(25) 1.000 no .
C(51) H(49) 0.980 no .
C(51) H(50) 0.980 no .
C(51) H(51) 0.980 no .
C(52) H(52) 0.980 no .
C(52) H(53) 0.980 no .
C(52) H(54) 0.980 no .
C(53) H(26) 1.000 no .
C(54) H(33) 0.980 no .
C(54) H(37) 0.980 no .
C(54) H(38) 0.980 no .
C(55) H(34) 0.980 no .
C(55) H(35) 0.980 no .
C(55) H(36) 0.980 no .
C(56) H(27) 0.980 no .
C(56) H(28) 0.980 no .
C(56) H(29) 0.980 no .
C(57) H(55) 0.980 no .
C(57) H(56) 0.980 no .
C(57) H(57) 0.980 no .
C(59) H(58) 0.950 no .
C(60) H(59) 0.950 no .
C(61) H(60) 0.950 no .
C(62) H(61) 0.950 no .
C(63) H(62) 0.950 no .
C(64) H(63) 0.980 no .
C(64) H(64) 0.980 no .
C(64) H(65) 0.980 no .
C(66) H(66) 0.950 no .
C(67) H(67) 0.950 no .
C(68) H(68) 0.950 no .
C(69) H(69) 0.950 no .
C(70) H(70) 0.950 no .
C(71) H(71) 0.980 no .
C(71) H(72) 0.980 no .
C(71) H(73) 0.980 no .
C(72) H(74) 0.950 no .
C(73) H(75) 0.950 no .

loop_
_geom_contact_atom_site_label_1
_geom_contact_atom_site_label_2
_geom_contact_distance
_geom_contact_publ_flag
_geom_contact_site_symmetry_2
V(1) C(6) 3.398(3) no .
V(1) C(29) 3.448(3) no .
S(1) C(47) 3.134(4) no .
S(1) C(53) 3.066(4) no .
S(1) C(54) 3.545(5) no .
S(1) C(56) 3.385(5) no .
S(1) C(57) 3.408(5) no .
P(1) O(1) 3.068(2) no .
P(1) O(2) 3.015(3) no .
O(1) C(7) 2.880(4) no .
O(1) C(8) 2.960(5) no .
O(1) C(9) 3.027(4) no .
O(1) C(56) 3.237(4) no .
O(2) C(30) 2.887(4) no .
O(2) C(32) 2.987(4) no .
O(2) C(33) 3.033(4) no .
O(2) C(57) 3.304(4) no .
O(3) C(1) 3.098(4) no .
O(3) C(19) 3.506(4) no .
O(3) C(23) 3.530(4) no .
O(3) C(24) 3.112(4) no .
O(3) C(41) 3.274(4) no .
O(3) C(42) 3.503(4) no .
O(3) C(47) 3.506(4) no .
C(1) C(4) 2.835(4) no .
C(1) C(8) 3.067(5) no .
C(1) C(9) 3.141(5) no .
C(2) C(5) 2.795(4) no .
C(3) C(6) 2.745(5) no .
C(3) C(9) 3.548(5) no .
C(3) C(10) 2.863(6) no .
C(3) C(12) 3.542(6) no .
C(3) C(13) 3.22(4) no .
C(3) C(14) 2.855(7) no .
C(3) C(15) 3.17(3) no .
C(5) C(12) 3.045(7) no .
C(5) C(16) 2.996(8) no .
C(5) C(17) 2.898(19) no .
C(5) C(18) 3.166(5) no .
C(5) C(23) 3.116(5) no .
C(6) C(23) 3.189(5) no .
C(18) C(21) 2.798(5) no .
C(18) C(28) 3.206(4) no .
C(19) C(22) 2.761(6) no .
C(19) C(28) 3.142(5) no .
C(19) C(29) 3.257(4) no .
C(20) C(23) 2.771(5) no .
C(24) C(27) 2.835(4) no .
C(24) C(32) 3.106(5) no .
C(24) C(33) 3.127(4) no .
C(25) C(28) 2.805(4) no .
C(26) C(29) 2.746(4) no .
C(26) C(31) 2.829(5) no .
C(26) C(32) 3.588(5) no .
C(26) C(33) 3.591(5) no .
C(26) C(35) 2.960(8) no .
C(26) C(36) 2.901(9) no .
C(26) C(37) 3.120(7) no .
C(28) C(37) 3.558(7) no .
C(28) C(38) 3.028(8) no .
C(28) C(39) 2.913(8) no .
C(28) C(40) 2.978(8) no .
C(41) C(44) 2.819(5) no .
C(41) C(48) 3.414(6) no .
C(41) C(54) 3.224(6) no .
C(42) C(45) 2.802(5) no .
C(43) C(46) 2.771(5) no .
C(43) C(48) 3.266(6) no .
C(43) C(49) 2.999(6) no .
C(43) C(52) 3.281(6) no .
C(45) C(51) 2.972(6) no .
C(45) C(52) 3.375(6) no .
C(45) C(54) 3.401(6) no .
C(45) C(55) 2.926(5) no .
C(58) C(61) 2.734(14) no .
C(59) C(62) 2.709(13) no .
C(60) C(63) 2.784(14) no .
C(62) C(64) 3.593(17) no .
C(65) C(68) 2.788(16) no .
C(66) C(69) 2.685(14) no .
C(67) C(70) 2.691(14) no .
C(69) C(71) 3.571(16) no .
C(72) C(72) 2.693(19) no 3_775
C(72) C(74) 3.38(3) no 3_775
C(73) C(73) 2.81(3) no 3_775
C(73) C(74) 3.47(3) no 3_775
C(76) C(76) 2.73(3) no 3_775
N(1) C(37) 3.412(8) no 3_655
C(9) C(36) 3.588(11) no 3_655
C(13) C(73) 3.47(4) no 3_665
C(13) C(74) 2.89(4) no 3_665
C(13) C(76) 3.24(4) no 3_665
C(17) C(51) 3.38(3) no 3_665
C(19) C(21) 3.387(5) no 3_665
C(20) C(20) 3.546(5) no 3_665
C(20) C(21) 3.482(5) no 3_665
C(20) C(22) 3.569(5) no 3_665
C(20) C(43) 3.480(5) no 3_665
C(20) C(44) 3.572(5) no 3_665
C(21) C(19) 3.387(5) no 3_665
C(21) C(20) 3.482(5) no 3_665
C(21) C(44) 3.435(5) no 3_665
C(21) C(45) 3.544(5) no 3_665
C(22) C(20) 3.569(5) no 3_665
C(36) C(9) 3.588(11) no 3_655
C(37) N(1) 3.412(8) no 3_655
C(38) C(55) 3.535(9) no 4_454
C(39) C(50) 3.577(9) no 3_665
C(43) C(20) 3.480(5) no 3_665
C(43) C(74) 3.39(3) no 2_645
C(44) C(20) 3.572(5) no 3_665
C(44) C(21) 3.435(5) no 3_665
C(45) C(21) 3.544(5) no 3_665
C(48) C(74) 3.54(3) no 2_645
C(50) C(39) 3.577(9) no 3_665
C(51) C(17) 3.38(3) no 3_665
C(52) C(74) 3.55(3) no 2_645
C(55) C(38) 3.535(9) no 4_555
C(64) C(72) 3.229(19) no 1_455
C(64) C(73) 3.35(3) no 3_675
C(72) C(64) 3.229(19) no 1_655
C(73) C(13) 3.47(4) no 3_665
C(73) C(64) 3.35(3) no 3_675
C(74) C(13) 2.89(4) no 3_665
C(74) C(43) 3.39(3) no 2_655
C(74) C(48) 3.54(3) no 2_655
C(74) C(52) 3.55(3) no 2_655
C(76) C(13) 3.24(4) no 3_665
V(1) H(24) 2.9680 no .
V(1) H(27) 3.3555 no .
V(1) H(29) 3.1384 no .
V(1) H(37) 3.3719 no .
V(1) H(55) 3.2886 no .
V(1) H(56) 3.2098 no .
S(1) H(24) 2.6270 no .
S(1) H(26) 2.5918 no .
S(1) H(27) 2.9155 no .
S(1) H(37) 3.0524 no .
S(1) H(41) 3.2514 no .
S(1) H(55) 2.8859 no .
P(1) H(2) 2.8317 no .
P(1) H(3) 2.8736 no .
P(1) H(7) 2.8873 no .
P(1) H(9) 2.8720 no .
O(1) H(18) 3.3797 no .
O(1) H(19) 2.3189 no .
O(1) H(24) 3.0134 no .
O(1) H(29) 2.7010 no .
O(1) H(39) 2.8737 no .
O(1) H(45) 2.3601 no .
O(2) H(12) 3.5178 no .
O(2) H(13) 2.3126 no .
O(2) H(22) 2.3878 no .
O(2) H(23) 3.5347 no .
O(2) H(37) 3.4574 no .
O(2) H(39) 2.7407 no .
O(2) H(56) 2.8265 no .
O(3) H(3) 3.5158 no .
O(3) H(7) 3.5533 no .
O(3) H(24) 2.8872 no .
O(3) H(37) 3.0086 no .
O(3) H(48) 3.4746 no .
N(1) H(13) 3.1627 no .
N(1) H(45) 3.2267 no .
C(1) H(1) 3.2575 no .
C(1) H(2) 3.2817 no .
C(1) H(18) 3.2410 no .
C(1) H(19) 2.8102 no .
C(1) H(43) 3.5001 no .
C(1) H(45) 2.7939 no .
C(2) H(18) 2.6725 no .
C(2) H(19) 2.7445 no .
C(2) H(20) 3.3716 no .
C(2) H(30) 2.7093 no .
C(2) H(31) 3.3917 no .
C(2) H(32) 2.7817 no .
C(2) H(43) 2.7506 no .
C(2) H(44) 3.3603 no .
C(2) H(45) 2.6436 no .
C(3) H(2) 3.2237 no .
C(3) H(18) 3.5498 no .
C(3) H(30) 2.7380 no .
C(3) H(32) 2.7912 no .
C(3) H(43) 3.4722 no .
C(4) H(7) 3.4960 no .
C(5) H(1) 3.2132 no .
C(5) H(7) 2.6694 no .
C(6) H(7) 2.7783 no .
C(7) H(1) 2.6881 no .
C(7) H(29) 3.5254 no .
C(8) H(29) 3.0395 no .
C(8) H(30) 2.6671 no .
C(8) H(31) 2.5909 no .
C(8) H(32) 3.3151 no .
C(8) H(42) 3.5056 no .
C(8) H(43) 3.3675 no .
C(8) H(44) 2.6585 no .
C(8) H(45) 2.7838 no .
C(9) H(18) 3.3688 no .
C(9) H(19) 2.6980 no .
C(9) H(20) 2.7470 no .
C(9) H(29) 2.9968 no .
C(9) H(30) 3.3207 no .
C(9) H(31) 2.6799 no .
C(9) H(32) 2.6148 no .
C(10) H(1) 2.4461 no .
C(10) H(18) 2.6809 no .
C(10) H(19) 3.3120 no .
C(10) H(20) 2.5835 no .
C(10) H(43) 2.6101 no .
C(10) H(44) 2.6836 no .
C(10) H(45) 3.3206 no .
C(11) H(1) 2.7052 no .
C(11) H(2) 2.6691 no .
C(12) H(2) 2.9121 no .
C(13) H(1) 3.0846 no .
C(14) H(1) 2.4430 no .
C(15) H(1) 2.9829 no .
C(16) H(2) 2.8107 no .
C(17) H(2) 2.4570 no .
C(18) H(2) 2.7929 no .
C(18) H(4) 3.2790 no .
C(18) H(6) 3.2725 no .
C(18) H(9) 2.7827 no .
C(19) H(5) 3.2634 no .
C(19) H(7) 3.2590 no .
C(19) H(9) 2.6658 no .
C(20) H(6) 3.2324 no .
C(21) H(3) 3.2573 no .
C(21) H(7) 3.2611 no .
C(22) H(4) 3.2343 no .
C(23) H(2) 2.7838 no .
C(23) H(3) 3.2582 no .
C(23) H(5) 3.2650 no .
C(23) H(48) 3.5254 no .
C(24) H(8) 3.2522 no .
C(24) H(9) 3.2878 no .
C(24) H(12) 3.4031 no .
C(24) H(13) 2.7789 no .
C(24) H(22) 2.8339 no .
C(24) H(23) 3.3856 no .
C(25) H(12) 2.7318 no .
C(25) H(13) 2.6742 no .
C(25) H(14) 3.3626 no .
C(25) H(15) 2.7545 no .
C(25) H(16) 2.7042 no .
C(25) H(17) 3.3775 no .
C(25) H(21) 3.3667 no .
C(25) H(22) 2.7062 no .
C(25) H(23) 2.7061 no .
C(26) H(9) 3.2255 no .
C(26) H(12) 3.5209 no .
C(26) H(15) 2.7679 no .
C(26) H(16) 2.6875 no .
C(26) H(23) 3.5019 no .
C(28) H(3) 2.6685 no .
C(28) H(8) 3.2164 no .
C(29) H(2) 3.5631 no .
C(29) H(3) 2.8546 no .
C(30) H(8) 2.6672 no .
C(30) H(56) 3.5493 no .
C(31) H(8) 2.3977 no .
C(31) H(12) 2.6140 no .
C(31) H(13) 3.3177 no .
C(31) H(14) 2.6573 no .
C(31) H(21) 2.6503 no .
C(31) H(22) 3.3364 no .
C(31) H(23) 2.6770 no .
C(32) H(15) 3.3184 no .
C(32) H(16) 2.6611 no .
C(32) H(17) 2.6074 no .
C(32) H(21) 2.7170 no .
C(32) H(22) 2.7426 no .
C(32) H(23) 3.3798 no .
C(32) H(39) 3.4929 no .
C(32) H(56) 3.1103 no .
C(33) H(12) 3.3794 no .
C(33) H(13) 2.7700 no .
C(33) H(14) 2.6882 no .
C(33) H(15) 2.6389 no .
C(33) H(16) 3.3386 no .
C(33) H(17) 2.6826 no .
C(33) H(56) 2.9457 no .
C(34) H(8) 2.6795 no .
C(34) H(9) 2.6902 no .
C(35) H(8) 2.6798 no .
C(36) H(8) 2.5202 no .
C(37) H(8) 2.9794 no .
C(38) H(9) 2.8374 no .
C(39) H(9) 2.5565 no .
C(40) H(9) 2.7707 no .
C(41) H(10) 3.2618 no .
C(41) H(11) 3.2756 no .
C(41) H(24) 2.6059 no .
C(41) H(26) 2.6418 no .
C(41) H(37) 2.8862 no .
C(41) H(41) 3.2044 no .
C(42) H(40) 2.7111 no .
C(42) H(41) 2.6603 no .
C(42) H(42) 3.3361 no .
C(42) H(46) 2.9789 no .
C(42) H(47) 3.3257 no .
C(42) H(48) 2.5724 no .
C(43) H(11) 3.2294 no .
C(43) H(24) 3.3051 no .
C(43) H(25) 2.5659 no .
C(43) H(40) 3.0489 no .
C(43) H(41) 3.5672 no .
C(43) H(46) 3.0871 no .
C(43) H(48) 2.8080 no .
C(43) H(52) 3.3078 no .
C(43) H(54) 3.3059 no .
C(44) H(49) 2.9677 no .
C(44) H(50) 3.3192 no .
C(44) H(51) 2.5623 no .
C(44) H(52) 2.9139 no .
C(44) H(53) 3.2849 no .
C(44) H(54) 2.4969 no .
C(45) H(10) 3.2251 no .
C(45) H(25) 3.2735 no .
C(45) H(26) 3.2691 no .
C(45) H(33) 3.3058 no .
C(45) H(34) 2.8039 no .
C(45) H(36) 2.8973 no .
C(45) H(49) 3.0980 no .
C(45) H(51) 2.7308 no .
C(45) H(54) 3.0810 no .
C(46) H(33) 2.7805 no .
C(46) H(34) 2.8236 no .
C(46) H(35) 3.3869 no .
C(46) H(36) 2.7091 no .
C(46) H(37) 2.5833 no .
C(46) H(38) 3.3264 no .
C(47) H(10) 2.6624 no .
C(48) H(10) 3.2441 no .
C(48) H(46) 2.5113 no .
C(48) H(47) 2.8661 no .
C(48) H(48) 3.2883 no .
C(49) H(10) 2.7128 no .
C(49) H(40) 2.6949 no .
C(49) H(41) 3.3281 no .
C(49) H(42) 2.6406 no .
C(50) H(10) 2.6434 no .
C(50) H(11) 2.6953 no .
C(51) H(11) 2.6718 no .
C(51) H(52) 3.2652 no .
C(51) H(53) 2.5011 no .
C(51) H(54) 3.0045 no .
C(52) H(10) 3.2830 no .
C(52) H(11) 3.4484 no .
C(52) H(49) 2.5673 no .
C(52) H(50) 2.8880 no .
C(52) H(51) 3.3187 no .
C(53) H(11) 2.6827 no .
C(54) H(11) 3.5146 no .
C(54) H(34) 2.6577 no .
C(54) H(35) 2.7198 no .
C(54) H(36) 3.3429 no .
C(55) H(11) 2.5612 no .
C(55) H(33) 2.6350 no .
C(55) H(37) 3.3432 no .
C(55) H(38) 2.7385 no .
C(56) H(19) 3.2115 no .
C(56) H(45) 3.0606 no .
C(56) H(55) 2.6789 no .
C(56) H(56) 3.2721 no .
C(56) H(57) 2.5529 no .
C(57) H(13) 3.1752 no .
C(57) H(22) 3.1424 no .
C(57) H(27) 2.6282 no .
C(57) H(28) 2.6138 no .
C(57) H(29) 3.2709 no .
C(58) H(59) 3.3322 no .
C(58) H(61) 3.1244 no .
C(59) H(60) 3.2028 no .
C(59) H(62) 3.2655 no .
C(59) H(63) 2.8202 no .
C(59) H(64) 3.1732 no .
C(59) H(65) 2.3947 no .
C(60) H(61) 3.2471 no .
C(61) H(58) 3.2040 no .
C(61) H(62) 3.2262 no .
C(62) H(59) 3.2677 no .
C(63) H(58) 3.2492 no .
C(63) H(60) 3.2107 no .
C(63) H(63) 2.8727 no .
C(63) H(64) 2.5800 no .
C(63) H(65) 3.1560 no .
C(64) H(58) 2.5322 no .
C(64) H(62) 2.6448 no .
C(65) H(67) 3.2266 no .
C(65) H(69) 3.1329 no .
C(66) H(68) 3.2302 no .
C(66) H(70) 3.3268 no .
C(66) H(71) 2.9697 no .
C(66) H(72) 3.2853 no .
C(66) H(73) 2.6210 no .
C(67) H(69) 3.0751 no .
C(68) H(66) 3.2100 no .
C(68) H(70) 3.2825 no .
C(69) H(67) 3.0988 no .
C(70) H(66) 3.3259 no .
C(70) H(68) 3.2779 no .
C(70) H(71) 2.8579 no .
C(70) H(72) 2.4876 no .
C(70) H(73) 3.1790 no .
C(71) H(66) 2.7778 no .
C(71) H(70) 2.5959 no .
C(72) H(75) 3.2920 no .
C(73) H(74) 3.2679 no .
C(74) H(74) 2.5104 no .
C(74) H(75) 2.4695 no .
C(76) H(74) 3.1545 no 3_775
C(76) H(75) 3.2776 no 3_775
H(1) H(30) 2.2224 no .
H(1) H(31) 3.4131 no .
H(1) H(32) 2.2234 no .
H(1) H(43) 3.5225 no .
H(2) H(7) 2.5862 no .
H(2) H(9) 3.1415 no .
H(3) H(4) 2.3442 no .
H(3) H(9) 2.4023 no .
H(4) H(5) 2.3226 no .
H(5) H(6) 2.3202 no .
H(6) H(7) 2.3382 no .
H(7) H(47) 3.3792 no .
H(7) H(48) 3.1994 no .
H(8) H(15) 2.2023 no .
H(8) H(16) 2.1441 no .
H(8) H(17) 3.3625 no .
H(8) H(23) 3.5885 no .
H(10) H(24) 3.5709 no .
H(10) H(25) 2.3587 no .
H(10) H(40) 2.8278 no .
H(10) H(46) 2.5307 no .
H(10) H(48) 2.5666 no .
H(10) H(52) 3.0549 no .
H(10) H(54) 3.5053 no .
H(11) H(25) 3.5536 no .
H(11) H(26) 3.5130 no .
H(11) H(33) 3.2524 no .
H(11) H(34) 2.2041 no .
H(11) H(35) 3.5242 no .
H(11) H(36) 2.5247 no .
H(11) H(49) 2.5537 no .
H(11) H(51) 2.4221 no .
H(11) H(54) 3.1433 no .
H(12) H(15) 3.5314 no .
H(12) H(16) 2.4396 no .
H(12) H(17) 2.8395 no .
H(12) H(21) 3.5885 no .
H(13) H(16) 3.5445 no .
H(13) H(17) 3.5234 no .
H(13) H(21) 3.0568 no .
H(13) H(22) 2.6147 no .
H(13) H(39) 2.5480 no .
H(13) H(56) 2.5042 no .
H(13) H(57) 3.5070 no .
H(14) H(15) 3.5397 no .
H(14) H(16) 2.9816 no .
H(14) H(17) 2.4285 no .
H(14) H(21) 2.4991 no .
H(14) H(22) 2.9730 no .
H(14) H(23) 3.5820 no .
H(14) H(56) 3.0481 no .
H(15) H(21) 2.8885 no .
H(15) H(22) 3.5473 no .
H(15) H(23) 2.4591 no .
H(16) H(21) 3.5618 no .
H(16) H(23) 3.5617 no .
H(17) H(21) 2.4772 no .
H(17) H(22) 3.5680 no .
H(17) H(23) 2.9918 no .
H(18) H(24) 3.5305 no .
H(18) H(30) 2.5209 no .
H(18) H(31) 2.9221 no .
H(18) H(32) 3.5885 no .
H(18) H(42) 3.1568 no .
H(18) H(44) 3.5735 no .
H(18) H(47) 3.0816 no .
H(19) H(24) 2.9259 no .
H(19) H(27) 3.4880 no .
H(19) H(29) 2.2875 no .
H(19) H(30) 3.5799 no .
H(19) H(31) 3.4754 no .
H(19) H(42) 3.1275 no .
H(19) H(44) 2.8757 no .
H(19) H(45) 2.5964 no .
H(19) H(47) 3.5297 no .
H(20) H(29) 3.1495 no .
H(20) H(30) 2.8905 no .
H(20) H(31) 2.3349 no .
H(20) H(32) 3.4780 no .
H(20) H(43) 3.5941 no .
H(20) H(44) 2.5148 no .
H(20) H(45) 3.1363 no .
H(21) H(56) 2.9459 no .
H(22) H(37) 3.5336 no .
H(22) H(38) 3.3103 no .
H(22) H(55) 3.3864 no .
H(22) H(56) 2.2393 no .
H(23) H(38) 3.4792 no .
H(24) H(40) 2.8378 no .
H(24) H(41) 2.3259 no .
H(24) H(42) 2.3234 no .
H(24) H(46) 2.8134 no .
H(24) H(47) 2.2039 no .
H(24) H(48) 2.5159 no .
H(25) H(49) 2.7998 no .
H(25) H(50) 2.1844 no .
H(25) H(51) 2.4831 no .
H(25) H(52) 2.1574 no .
H(25) H(53) 2.5299 no .
H(25) H(54) 2.7777 no .
H(26) H(33) 2.8475 no .
H(26) H(34) 2.8582 no .
H(26) H(35) 2.3137 no .
H(26) H(36) 2.3965 no .
H(26) H(37) 2.4026 no .
H(26) H(38) 2.2886 no .
H(26) H(55) 3.5938 no .
H(27) H(39) 2.7471 no .
H(27) H(55) 2.5094 no .
H(27) H(56) 3.5476 no .
H(27) H(57) 2.8249 no .
H(28) H(39) 2.2690 no .
H(28) H(45) 3.2801 no .
H(28) H(55) 2.9913 no .
H(28) H(56) 3.4752 no .
H(28) H(57) 2.3581 no .
H(29) H(39) 2.3602 no .
H(29) H(44) 2.9178 no .
H(29) H(45) 2.3769 no .
H(29) H(55) 3.5585 no .
H(29) H(57) 3.4577 no .
H(30) H(43) 3.5010 no .
H(30) H(44) 3.5878 no .
H(31) H(43) 2.9206 no .
H(31) H(44) 2.5261 no .
H(31) H(45) 3.5868 no .
H(32) H(43) 2.3773 no .
H(32) H(44) 2.9330 no .
H(32) H(45) 3.5023 no .
H(33) H(34) 2.4185 no .
H(33) H(35) 2.9423 no .
H(33) H(36) 3.5246 no .
H(34) H(37) 3.5311 no .
H(34) H(38) 3.0035 no .
H(35) H(38) 2.5966 no .
H(39) H(45) 2.8647 no .
H(39) H(55) 2.6258 no .
H(39) H(56) 2.1003 no .
H(39) H(57) 2.1659 no .
H(40) H(46) 2.3837 no .
H(40) H(47) 3.2552 no .
H(40) H(48) 3.4422 no .
H(41) H(46) 3.4561 no .
H(42) H(46) 2.6407 no .
H(42) H(47) 2.7017 no .
H(42) H(48) 3.5777 no .
H(49) H(52) 3.4724 no .
H(49) H(53) 2.3517 no .
H(49) H(54) 2.8430 no .
H(50) H(52) 3.4844 no .
H(50) H(53) 2.6607 no .
H(50) H(54) 3.5824 no .
H(51) H(53) 3.4406 no .
H(58) H(59) 2.3530 no .
H(58) H(63) 2.8905 no .
H(58) H(64) 3.4103 no .
H(58) H(65) 2.2047 no .
H(59) H(60) 2.3312 no .
H(60) H(61) 2.3580 no .
H(61) H(62) 2.2170 no .
H(62) H(63) 3.0075 no .
H(62) H(64) 2.4800 no .
H(62) H(65) 3.5010 no .
H(66) H(67) 2.2890 no .
H(66) H(71) 3.1412 no .
H(66) H(73) 2.5541 no .
H(67) H(68) 2.1867 no .
H(68) H(69) 2.3768 no .
H(69) H(70) 2.1963 no .
H(70) H(71) 2.9628 no .
H(70) H(72) 2.3364 no .
H(70) H(73) 3.4640 no .
H(74) H(75) 2.2561 no 3_775
O(1) H(16) 3.5524 no 3_655
O(3) H(5) 3.2251 no 3_665
C(1) H(16) 3.1549 no 3_655
C(2) H(16) 3.2712 no 3_655
C(2) H(17) 3.4957 no 3_655
C(2) H(68) 3.3554 no .
C(3) H(16) 3.5815 no 3_655
C(3) H(17) 3.1491 no 3_655
C(3) H(68) 3.1238 no .
C(4) H(17) 3.0253 no 3_655
C(5) H(17) 3.2607 no 3_655
C(6) H(16) 3.4691 no 3_655
C(8) H(68) 3.5492 no .
C(9) H(16) 3.4068 no 3_655
C(9) H(40) 3.5356 no 2_545
C(9) H(46) 3.5784 no 2_545
C(10) H(10) 3.5821 no 2_545
C(10) H(40) 3.5153 no 2_545
C(10) H(52) 3.3615 no 2_545
C(10) H(68) 3.5246 no .
C(10) H(69) 3.4141 no .
C(12) H(17) 3.1398 no 3_655
C(12) H(26) 3.1673 no 4_454
C(12) H(36) 3.1562 no 4_454
C(13) H(17) 3.1703 no 3_655
C(13) H(75) 3.4912 no 3_665
C(14) H(63) 3.1078 no 3_565
C(14) H(65) 3.5510 no 3_565
C(15) H(63) 3.5806 no 3_565
C(15) H(73) 3.5975 no 3_565
C(16) H(71) 3.3845 no 3_565
C(16) H(73) 3.1859 no 3_565
C(17) H(26) 3.2776 no 4_454
C(17) H(49) 3.2359 no 3_665
C(17) H(50) 3.1068 no 3_665
C(17) H(51) 3.2388 no 3_665
C(17) H(55) 3.4453 no 4_454
C(19) H(5) 3.4042 no 3_665
C(19) H(61) 3.1381 no 3_665
C(20) H(10) 3.5049 no 3_665
C(20) H(25) 3.4279 no 3_665
C(20) H(48) 3.2518 no 3_665
C(20) H(51) 3.4620 no 3_665
C(20) H(60) 3.5478 no 3_665
C(21) H(3) 3.5637 no 3_665
C(21) H(51) 3.0803 no 3_665
C(21) H(61) 3.4910 no .
C(22) H(4) 3.4366 no 3_665
C(22) H(51) 3.0368 no 3_665
C(22) H(60) 3.4078 no .
C(22) H(61) 3.1891 no .
C(23) H(4) 3.4152 no 3_665
C(23) H(51) 3.3932 no 3_665
C(24) H(12) 3.0746 no 3_655
C(25) H(12) 3.0341 no 3_655
C(25) H(62) 3.4758 no 3_665
C(26) H(12) 3.1129 no 3_655
C(26) H(13) 3.5942 no 3_655
C(27) H(12) 3.2540 no 3_655
C(28) H(12) 3.2433 no 3_655
C(29) H(12) 3.1894 no 3_655
C(31) H(43) 3.3010 no 3_655
C(31) H(75) 3.3150 no 1_545
C(32) H(12) 3.5568 no 3_655
C(33) H(54) 3.2589 no 2_645
C(33) H(62) 3.4561 no 3_665
C(33) H(64) 3.5808 no 3_665
C(33) H(75) 3.2919 no 1_545
C(35) H(18) 3.2108 no 4_554
C(35) H(20) 3.3951 no 4_554
C(35) H(42) 3.0797 no 4_554
C(36) H(43) 3.3764 no 3_655
C(36) H(44) 3.4735 no 3_655
C(36) H(45) 3.3227 no 3_655
C(37) H(13) 3.3279 no 3_655
C(37) H(28) 3.1897 no 3_655
C(37) H(39) 2.7140 no 3_655
C(37) H(57) 3.1631 no 3_655
C(38) H(14) 3.4619 no 3_655
C(38) H(35) 2.8434 no 4_454
C(38) H(36) 3.5140 no 4_454
C(38) H(50) 3.5721 no 3_665
C(39) H(25) 2.7310 no 3_665
C(39) H(50) 3.4687 no 3_665
C(39) H(52) 3.4249 no 3_665
C(40) H(18) 3.5068 no 4_554
C(40) H(20) 3.1175 no 4_554
C(40) H(25) 3.0745 no 3_665
C(40) H(31) 3.5303 no 4_554
C(41) H(5) 3.3170 no 3_665
C(42) H(4) 3.4714 no 3_665
C(42) H(5) 3.3736 no 3_665
C(43) H(4) 2.9975 no 3_665
C(43) H(5) 3.2935 no 3_665
C(43) H(31) 3.5489 no 2_555
C(44) H(4) 3.4485 no 3_665
C(44) H(5) 3.1912 no 3_665
C(45) H(5) 3.0769 no 3_665
C(46) H(5) 3.1313 no 3_665
C(48) H(58) 3.5817 no 2_545
C(48) H(65) 2.9193 no 2_545
C(48) H(74) 3.2433 no 2_645
C(49) H(4) 3.2675 no 3_665
C(49) H(60) 3.3548 no .
C(52) H(38) 3.5743 no 2_655
C(52) H(69) 3.4702 no 2_555
C(54) H(5) 3.4194 no 3_665
C(54) H(53) 3.5513 no 2_645
C(54) H(61) 3.3497 no 3_665
C(54) H(62) 3.2319 no 3_665
C(54) H(70) 3.4004 no 1_655
C(55) H(57) 3.3061 no 2_655
C(56) H(58) 3.3568 no 2_545
C(56) H(59) 3.3668 no 2_545
C(57) H(34) 3.3326 no 2_645
C(57) H(71) 3.5478 no 2_545
C(59) H(20) 3.5124 no 2_555
C(60) H(20) 3.1992 no 2_555
C(60) H(66) 3.4343 no .
C(60) H(67) 3.2975 no .
C(61) H(3) 3.3213 no 3_665
C(61) H(6) 3.2581 no .
C(61) H(72) 3.4002 no 3_565
C(62) H(3) 2.8989 no 3_665
C(62) H(6) 3.1218 no .
C(62) H(33) 3.3324 no 3_665
C(62) H(72) 3.1685 no 3_565
C(63) H(23) 3.5202 no 3_665
C(63) H(33) 3.4740 no 3_665
C(63) H(38) 3.5560 no 3_665
C(63) H(70) 3.5233 no 3_565
C(63) H(72) 3.5007 no 3_565
C(64) H(23) 3.5080 no 3_665
C(64) H(41) 3.3937 no 2_555
C(64) H(74) 2.7742 no 1_455
C(64) H(75) 3.0168 no 3_675
C(65) H(28) 3.5883 no 2_555
C(65) H(66) 3.5559 no 3_565
C(66) H(28) 3.0543 no 2_555
C(66) H(59) 3.5441 no .
C(66) H(66) 3.4820 no 3_565
C(66) H(73) 3.2456 no 3_565
C(67) H(28) 3.4435 no 2_555
C(67) H(59) 3.4063 no .
C(67) H(73) 3.2843 no 3_565
C(68) H(1) 3.5857 no .
C(68) H(18) 3.5613 no .
C(68) H(30) 3.2128 no .
C(69) H(30) 3.1626 no .
C(71) H(6) 3.3889 no 3_565
C(71) H(33) 3.4898 no 1_455
C(71) H(34) 3.5595 no 1_455
C(72) H(15) 3.5721 no 3_765
C(72) H(32) 3.0032 no 1_665
C(72) H(40) 3.3918 no 2_655
C(72) H(63) 3.1806 no 1_655
C(72) H(64) 2.9607 no 1_655
C(72) H(65) 3.0020 no 1_655
C(73) H(15) 3.3227 no 1_565
C(73) H(63) 3.1328 no 3_675
C(73) H(64) 2.8912 no 3_675
C(73) H(65) 3.5045 no 3_675
C(74) H(10) 3.5342 no 2_655
C(74) H(32) 3.1868 no 1_665
C(74) H(40) 2.9884 no 2_655
C(74) H(41) 3.2516 no 2_655
C(74) H(52) 3.3308 no 2_655
C(74) H(54) 2.9301 no 2_655
C(76) H(32) 3.1547 no 1_665
H(1) C(68) 3.5857 no .
H(1) H(17) 3.5377 no 3_655
H(1) H(68) 3.0582 no .
H(1) H(69) 3.3758 no .
H(2) H(50) 3.1606 no 3_665
H(2) H(51) 3.4420 no 3_665
H(3) C(21) 3.5637 no 3_665
H(3) C(61) 3.3213 no 3_665
H(3) C(62) 2.8989 no 3_665
H(3) H(5) 3.4530 no 3_665
H(3) H(60) 3.0845 no 3_665
H(3) H(61) 2.3472 no 3_665
H(4) C(22) 3.4366 no 3_665
H(4) C(23) 3.4152 no 3_665
H(4) C(42) 3.4714 no 3_665
H(4) C(43) 2.9975 no 3_665
H(4) C(44) 3.4485 no 3_665
H(4) C(49) 3.2675 no 3_665
H(4) H(10) 2.8966 no 3_665
H(4) H(25) 3.3897 no 3_665
H(4) H(46) 3.5768 no 3_665
H(4) H(48) 2.3290 no 3_665
H(4) H(60) 2.8647 no 3_665
H(5) O(3) 3.2251 no 3_665
H(5) C(19) 3.4042 no 3_665
H(5) C(41) 3.3170 no 3_665
H(5) C(42) 3.3736 no 3_665
H(5) C(43) 3.2935 no 3_665
H(5) C(44) 3.1912 no 3_665
H(5) C(45) 3.0769 no 3_665
H(5) C(46) 3.1313 no 3_665
H(5) C(54) 3.4194 no 3_665
H(5) H(3) 3.4530 no 3_665
H(5) H(11) 3.5152 no 3_665
H(5) H(33) 3.0411 no 3_665
H(5) H(37) 3.0538 no 3_665
H(5) H(51) 3.3842 no 3_665
H(5) H(61) 3.1978 no .
H(6) C(61) 3.2581 no .
H(6) C(62) 3.1218 no .
H(6) C(71) 3.3889 no 3_565
H(6) H(33) 3.0890 no 3_665
H(6) H(51) 3.3198 no 3_665
H(6) H(60) 2.9555 no .
H(6) H(61) 2.6020 no .
H(6) H(71) 3.3508 no 3_565
H(6) H(72) 2.8099 no 3_565
H(6) H(73) 3.4879 no 3_565
H(7) H(60) 3.5237 no .
H(8) H(43) 3.0131 no 3_655
H(8) H(45) 3.2925 no 3_655
H(8) H(64) 3.5149 no 3_665
H(9) H(25) 3.3951 no 3_665
H(9) H(50) 3.1386 no 3_665
H(10) C(10) 3.5821 no 2_555
H(10) C(20) 3.5049 no 3_665
H(10) C(74) 3.5342 no 2_645
H(10) H(4) 2.8966 no 3_665
H(10) H(31) 2.7089 no 2_555
H(11) H(5) 3.5152 no 3_665
H(11) H(21) 3.5453 no 2_655
H(11) H(56) 3.5303 no 2_655
H(12) C(24) 3.0746 no 3_655
H(12) C(25) 3.0341 no 3_655
H(12) C(26) 3.1129 no 3_655
H(12) C(27) 3.2540 no 3_655
H(12) C(28) 3.2433 no 3_655
H(12) C(29) 3.1894 no 3_655
H(12) C(32) 3.5568 no 3_655
H(12) H(12) 2.9570 no 3_655
H(12) H(13) 3.5103 no 3_655
H(13) C(26) 3.5942 no 3_655
H(13) C(37) 3.3279 no 3_655
H(13) H(12) 3.5103 no 3_655
H(14) C(38) 3.4619 no 3_655
H(14) H(36) 2.9653 no 2_645
H(15) C(72) 3.5721 no 3_765
H(15) C(73) 3.3227 no 1_545
H(15) H(43) 2.8244 no 3_655
H(15) H(64) 2.7663 no 3_665
H(15) H(74) 3.1340 no 3_765
H(15) H(75) 2.6577 no 1_545
H(16) O(1) 3.5524 no 3_655
H(16) C(1) 3.1549 no 3_655
H(16) C(2) 3.2712 no 3_655
H(16) C(3) 3.5815 no 3_655
H(16) C(6) 3.4691 no 3_655
H(16) C(9) 3.4068 no 3_655
H(16) H(43) 2.9425 no 3_655
H(16) H(45) 3.0880 no 3_655
H(17) C(2) 3.4957 no 3_655
H(17) C(3) 3.1491 no 3_655
H(17) C(4) 3.0253 no 3_655
H(17) C(5) 3.2607 no 3_655
H(17) C(12) 3.1398 no 3_655
H(17) C(13) 3.1703 no 3_655
H(17) H(1) 3.5377 no 3_655
H(17) H(75) 3.1936 no 1_545
H(18) C(35) 3.2108 no 4_455
H(18) C(40) 3.5068 no 4_455
H(18) C(68) 3.5613 no .
H(18) H(68) 2.7160 no .
H(19) H(58) 3.4290 no 2_545
H(20) C(35) 3.3951 no 4_455
H(20) C(40) 3.1175 no 4_455
H(20) C(59) 3.5124 no 2_545
H(20) C(60) 3.1992 no 2_545
H(20) H(58) 3.4828 no 2_545
H(20) H(59) 3.0178 no 2_545
H(21) H(11) 3.5453 no 2_645
H(21) H(36) 3.2554 no 2_645
H(21) H(54) 2.8304 no 2_645
H(21) H(75) 3.0976 no 1_545
H(22) H(54) 3.4174 no 2_645
H(22) H(62) 3.4927 no 3_665
H(23) C(63) 3.5202 no 3_665
H(23) C(64) 3.5080 no 3_665
H(23) H(53) 3.5945 no 2_645
H(23) H(54) 3.0160 no 2_645
H(23) H(62) 2.6867 no 3_665
H(23) H(64) 2.6721 no 3_665
H(23) H(75) 2.6930 no 1_545
H(25) C(20) 3.4279 no 3_665
H(25) C(39) 2.7310 no 3_665
H(25) C(40) 3.0745 no 3_665
H(25) H(4) 3.3897 no 3_665
H(25) H(9) 3.3951 no 3_665
H(26) C(12) 3.1673 no 4_555
H(26) C(17) 3.2776 no 4_555
H(26) H(49) 3.0761 no 2_645
H(26) H(50) 3.3420 no 2_645
H(26) H(53) 3.5829 no 2_645
H(27) H(58) 2.8360 no 2_545
H(27) H(59) 3.4505 no 2_545
H(27) H(66) 3.3844 no 2_545
H(28) C(37) 3.1897 no 3_655
H(28) C(65) 3.5883 no 2_545
H(28) C(66) 3.0543 no 2_545
H(28) C(67) 3.4435 no 2_545
H(28) H(59) 3.1523 no 2_545
H(28) H(66) 2.9932 no 2_545
H(29) H(58) 3.0949 no 2_545
H(29) H(59) 2.9568 no 2_545
H(30) C(68) 3.2128 no .
H(30) C(69) 3.1626 no .
H(30) H(52) 2.9906 no 2_545
H(30) H(68) 2.6817 no .
H(30) H(69) 2.4743 no .
H(31) C(40) 3.5303 no 4_455
H(31) C(43) 3.5489 no 2_545
H(31) H(10) 2.7089 no 2_545
H(31) H(40) 3.1323 no 2_545
H(31) H(46) 3.1774 no 2_545
H(31) H(52) 3.0784 no 2_545
H(32) C(72) 3.0032 no 1_445
H(32) C(74) 3.1868 no 1_445
H(32) C(76) 3.1547 no 1_445
H(32) H(40) 3.0526 no 2_545
H(32) H(52) 3.4791 no 2_545
H(32) H(74) 2.7223 no 1_445
H(33) C(62) 3.3324 no 3_665
H(33) C(63) 3.4740 no 3_665
H(33) C(71) 3.4898 no 1_655
H(33) H(5) 3.0411 no 3_665
H(33) H(6) 3.0890 no 3_665
H(33) H(61) 2.8372 no 3_665
H(33) H(62) 3.1368 no 3_665
H(33) H(70) 2.9840 no 1_655
H(33) H(71) 3.3132 no 1_655
H(33) H(72) 2.8373 no 1_655
H(34) C(57) 3.3326 no 2_655
H(34) C(71) 3.5595 no 1_655
H(34) H(56) 3.3004 no 2_655
H(34) H(57) 2.6328 no 2_655
H(34) H(70) 3.3910 no 1_655
H(34) H(71) 2.8716 no 1_655
H(34) H(72) 3.5579 no 1_655
H(35) C(38) 2.8434 no 4_555
H(35) H(49) 3.5898 no 2_645
H(35) H(50) 3.0236 no 2_645
H(35) H(53) 2.9291 no 2_645
H(35) H(57) 3.5227 no 2_655
H(35) H(70) 3.3015 no 1_655
H(36) C(12) 3.1562 no 4_555
H(36) C(38) 3.5140 no 4_555
H(36) H(14) 2.9653 no 2_655
H(36) H(21) 3.2554 no 2_655
H(36) H(56) 3.3135 no 2_655
H(36) H(57) 3.2942 no 2_655
H(37) H(5) 3.0538 no 3_665
H(37) H(61) 3.0978 no 3_665
H(37) H(62) 3.1452 no 3_665
H(38) C(52) 3.5743 no 2_645
H(38) C(63) 3.5560 no 3_665
H(38) H(49) 3.5816 no 2_645
H(38) H(53) 2.6524 no 2_645
H(38) H(62) 2.8730 no 3_665
H(38) H(70) 2.9430 no 1_655
H(39) C(37) 2.7140 no 3_655
H(40) C(9) 3.5356 no 2_555
H(40) C(10) 3.5153 no 2_555
H(40) C(72) 3.3918 no 2_645
H(40) C(74) 2.9884 no 2_645
H(40) H(31) 3.1323 no 2_555
H(40) H(32) 3.0526 no 2_555
H(40) H(43) 3.0666 no 2_555
H(40) H(44) 3.1639 no 2_555
H(40) H(65) 3.0620 no 2_545
H(40) H(74) 2.6396 no 2_645
H(41) C(64) 3.3937 no 2_545
H(41) C(74) 3.2516 no 2_645
H(41) H(58) 2.9798 no 2_545
H(41) H(65) 2.4163 no 2_545
H(41) H(74) 3.0837 no 2_645
H(42) C(35) 3.0797 no 4_455
H(42) H(58) 3.2711 no 2_545
H(42) H(65) 2.8181 no 2_545
H(42) H(74) 3.5553 no 2_645
H(43) C(31) 3.3010 no 3_655
H(43) C(36) 3.3764 no 3_655
H(43) H(8) 3.0131 no 3_655
H(43) H(15) 2.8244 no 3_655
H(43) H(16) 2.9425 no 3_655
H(43) H(40) 3.0666 no 2_545
H(43) H(74) 3.1552 no 1_445
H(44) C(36) 3.4735 no 3_655
H(44) H(40) 3.1639 no 2_545
H(44) H(46) 2.6906 no 2_545
H(44) H(59) 3.3155 no 2_545
H(45) C(36) 3.3227 no 3_655
H(45) H(8) 3.2925 no 3_655
H(45) H(16) 3.0880 no 3_655
H(46) C(9) 3.5784 no 2_555
H(46) H(4) 3.5768 no 3_665
H(46) H(31) 3.1774 no 2_555
H(46) H(44) 2.6906 no 2_555
H(46) H(59) 3.4738 no .
H(46) H(60) 3.1920 no .
H(47) H(60) 3.5601 no .
H(47) H(67) 3.4205 no .
H(47) H(68) 3.3635 no .
H(48) C(20) 3.2518 no 3_665
H(48) H(4) 2.3290 no 3_665
H(48) H(60) 2.8098 no .
H(49) C(17) 3.2359 no 3_665
H(49) H(26) 3.0761 no 2_655
H(49) H(35) 3.5898 no 2_655
H(49) H(38) 3.5816 no 2_655
H(49) H(55) 2.9782 no 2_655
H(49) H(56) 3.4997 no 2_655
H(50) C(17) 3.1068 no 3_665
H(50) C(38) 3.5721 no 3_665
H(50) C(39) 3.4687 no 3_665
H(50) H(2) 3.1606 no 3_665
H(50) H(9) 3.1386 no 3_665
H(50) H(26) 3.3420 no 2_655
H(50) H(35) 3.0236 no 2_655
H(51) C(17) 3.2388 no 3_665
H(51) C(20) 3.4620 no 3_665
H(51) C(21) 3.0803 no 3_665
H(51) C(22) 3.0368 no 3_665
H(51) C(23) 3.3932 no 3_665
H(51) H(2) 3.4420 no 3_665
H(51) H(5) 3.3842 no 3_665
H(51) H(6) 3.3198 no 3_665
H(52) C(10) 3.3615 no 2_555
H(52) C(39) 3.4249 no 3_665
H(52) C(74) 3.3308 no 2_645
H(52) H(30) 2.9906 no 2_555
H(52) H(31) 3.0784 no 2_555
H(52) H(32) 3.4791 no 2_555
H(52) H(69) 2.7386 no 2_555
H(53) C(54) 3.5513 no 2_655
H(53) H(23) 3.5945 no 2_655
H(53) H(26) 3.5829 no 2_655
H(53) H(35) 2.9291 no 2_655
H(53) H(38) 2.6524 no 2_655
H(53) H(69) 3.3548 no 2_555
H(53) H(70) 3.3331 no 2_555
H(54) C(33) 3.2589 no 2_655
H(54) C(74) 2.9301 no 2_645
H(54) H(21) 2.8304 no 2_655
H(54) H(22) 3.4174 no 2_655
H(54) H(23) 3.0160 no 2_655
H(54) H(75) 3.2190 no 2_645
H(55) C(17) 3.4453 no 4_555
H(55) H(49) 2.9782 no 2_645
H(55) H(71) 3.3406 no 2_545
H(56) H(11) 3.5303 no 2_645
H(56) H(34) 3.3004 no 2_645
H(56) H(36) 3.3135 no 2_645
H(56) H(49) 3.4997 no 2_645
H(57) C(37) 3.1631 no 3_655
H(57) C(55) 3.3061 no 2_645
H(57) H(34) 2.6328 no 2_645
H(57) H(35) 3.5227 no 2_645
H(57) H(36) 3.2942 no 2_645
H(57) H(71) 2.8622 no 2_545
H(58) C(48) 3.5817 no 2_555
H(58) C(56) 3.3568 no 2_555
H(58) H(19) 3.4290 no 2_555
H(58) H(20) 3.4828 no 2_555
H(58) H(27) 2.8360 no 2_555
H(58) H(29) 3.0949 no 2_555
H(58) H(41) 2.9798 no 2_555
H(58) H(42) 3.2711 no 2_555
H(59) C(56) 3.3668 no 2_555
H(59) C(66) 3.5441 no .
H(59) C(67) 3.4063 no .
H(59) H(20) 3.0178 no 2_555
H(59) H(27) 3.4505 no 2_555
H(59) H(28) 3.1523 no 2_555
H(59) H(29) 2.9568 no 2_555
H(59) H(44) 3.3155 no 2_555
H(59) H(46) 3.4738 no .
H(59) H(66) 3.1029 no .
H(59) H(67) 2.7449 no .
H(60) C(20) 3.5478 no 3_665
H(60) C(22) 3.4078 no .
H(60) C(49) 3.3548 no .
H(60) H(3) 3.0845 no 3_665
H(60) H(4) 2.8647 no 3_665
H(60) H(6) 2.9555 no .
H(60) H(7) 3.5237 no .
H(60) H(46) 3.1920 no .
H(60) H(47) 3.5601 no .
H(60) H(48) 2.8098 no .
H(60) H(67) 3.5085 no .
H(61) C(19) 3.1381 no 3_665
H(61) C(21) 3.4910 no .
H(61) C(22) 3.1891 no .
H(61) C(54) 3.3497 no 3_665
H(61) H(3) 2.3472 no 3_665
H(61) H(5) 3.1978 no .
H(61) H(6) 2.6020 no .
H(61) H(33) 2.8372 no 3_665
H(61) H(37) 3.0978 no 3_665
H(61) H(72) 3.2961 no 3_565
H(62) C(25) 3.4758 no 3_665
H(62) C(33) 3.4561 no 3_665
H(62) C(54) 3.2319 no 3_665
H(62) H(22) 3.4927 no 3_665
H(62) H(23) 2.6867 no 3_665
H(62) H(33) 3.1368 no 3_665
H(62) H(37) 3.1452 no 3_665
H(62) H(38) 2.8730 no 3_665
H(62) H(70) 3.4657 no 3_565
H(63) C(14) 3.1078 no 3_565
H(63) C(15) 3.5806 no 3_565
H(63) C(72) 3.1806 no 1_455
H(63) C(73) 3.1328 no 3_675
H(63) H(69) 3.5406 no 3_565
H(63) H(70) 3.4476 no 3_565
H(63) H(74) 3.0040 no 1_455
H(63) H(75) 2.9137 no 3_675
H(64) C(33) 3.5808 no 3_665
H(64) C(72) 2.9607 no 1_455
H(64) C(73) 2.8912 no 3_675
H(64) H(8) 3.5149 no 3_665
H(64) H(15) 2.7663 no 3_665
H(64) H(23) 2.6721 no 3_665
H(64) H(74) 2.4899 no 1_455
H(64) H(75) 2.3603 no 3_675
H(65) C(14) 3.5510 no 3_565
H(65) C(48) 2.9193 no 2_555
H(65) C(72) 3.0020 no 1_455
H(65) C(73) 3.5045 no 3_675
H(65) H(40) 3.0620 no 2_555
H(65) H(41) 2.4163 no 2_555
H(65) H(42) 2.8181 no 2_555
H(65) H(74) 2.4002 no 1_455
H(65) H(75) 3.3793 no 3_675
H(66) C(60) 3.4343 no .
H(66) C(65) 3.5559 no 3_565
H(66) C(66) 3.4820 no 3_565
H(66) H(27) 3.3844 no 2_555
H(66) H(28) 2.9932 no 2_555
H(66) H(59) 3.1029 no .
H(66) H(66) 3.4115 no 3_565
H(66) H(73) 3.0809 no 3_565
H(67) C(60) 3.2975 no .
H(67) H(47) 3.4205 no .
H(67) H(59) 2.7449 no .
H(67) H(60) 3.5085 no .
H(67) H(73) 3.0792 no 3_565
H(68) C(2) 3.3554 no .
H(68) C(3) 3.1238 no .
H(68) C(8) 3.5492 no .
H(68) C(10) 3.5246 no .
H(68) H(1) 3.0582 no .
H(68) H(18) 2.7160 no .
H(68) H(30) 2.6817 no .
H(68) H(47) 3.3635 no .
H(69) C(10) 3.4141 no .
H(69) C(52) 3.4702 no 2_545
H(69) H(1) 3.3758 no .
H(69) H(30) 2.4743 no .
H(69) H(52) 2.7386 no 2_545
H(69) H(53) 3.3548 no 2_545
H(69) H(63) 3.5406 no 3_565
H(70) C(54) 3.4004 no 1_455
H(70) C(63) 3.5233 no 3_565
H(70) H(33) 2.9840 no 1_455
H(70) H(34) 3.3910 no 1_455
H(70) H(35) 3.3015 no 1_455
H(70) H(38) 2.9430 no 1_455
H(70) H(53) 3.3331 no 2_545
H(70) H(62) 3.4657 no 3_565
H(70) H(63) 3.4476 no 3_565
H(71) C(16) 3.3845 no 3_565
H(71) C(57) 3.5478 no 2_555
H(71) H(6) 3.3508 no 3_565
H(71) H(33) 3.3132 no 1_455
H(71) H(34) 2.8716 no 1_455
H(71) H(55) 3.3406 no 2_555
H(71) H(57) 2.8622 no 2_555
H(72) C(61) 3.4002 no 3_565
H(72) C(62) 3.1685 no 3_565
H(72) C(63) 3.5007 no 3_565
H(72) H(6) 2.8099 no 3_565
H(72) H(33) 2.8373 no 1_455
H(72) H(34) 3.5579 no 1_455
H(72) H(61) 3.2961 no 3_565
H(73) C(15) 3.5975 no 3_565
H(73) C(16) 3.1859 no 3_565
H(73) C(66) 3.2456 no 3_565
H(73) C(67) 3.2843 no 3_565
H(73) H(6) 3.4879 no 3_565
H(73) H(66) 3.0809 no 3_565
H(73) H(67) 3.0792 no 3_565
H(74) C(48) 3.2433 no 2_655
H(74) C(64) 2.7742 no 1_655
H(74) H(15) 3.1340 no 3_765
H(74) H(32) 2.7223 no 1_665
H(74) H(40) 2.6396 no 2_655
H(74) H(41) 3.0837 no 2_655
H(74) H(42) 3.5553 no 2_655
H(74) H(43) 3.1552 no 1_665
H(74) H(63) 3.0040 no 1_655
H(74) H(64) 2.4899 no 1_655
H(74) H(65) 2.4002 no 1_655
H(75) C(13) 3.4912 no 3_665
H(75) C(31) 3.3150 no 1_565
H(75) C(33) 3.2919 no 1_565
H(75) C(64) 3.0168 no 3_675
H(75) H(15) 2.6577 no 1_565
H(75) H(17) 3.1936 no 1_565
H(75) H(21) 3.0976 no 1_565
H(75) H(23) 2.6930 no 1_565
H(75) H(54) 3.2190 no 2_655
H(75) H(63) 2.9137 no 3_675
H(75) H(64) 2.3603 no 3_675
H(75) H(65) 3.3793 no 3_675

loop_
_geom_torsion_atom_site_label_1
_geom_torsion_atom_site_label_2
_geom_torsion_atom_site_label_3
_geom_torsion_atom_site_label_4
_geom_torsion
_geom_torsion_publ_flag
_geom_torsion_site_symmetry_1
_geom_torsion_site_symmetry_3
_geom_torsion_site_symmetry_4
S(1) V(1) O(1) C(1) 123.32(16) no . . .
O(1) V(1) S(1) C(41) -91.52(9) no . . .
S(1) V(1) O(2) C(24) -114.72(18) no . . .
O(2) V(1) S(1) C(41) 97.31(10) no . . .
S(1) V(1) O(3) P(1) -179.96(10) no . . .
O(3) V(1) S(1) C(41) 2.49(8) no . . .
S(1) V(1) N(1) C(56) 64.94(15) no . . .
S(1) V(1) N(1) C(57) -65.72(16) no . . .
N(1) V(1) S(1) C(41) -177.21(9) no . . .
O(1) V(1) O(2) C(24) 73.0(2) no . . .
O(2) V(1) O(1) C(1) -63.9(2) no . . .
O(1) V(1) O(3) P(1) -56.16(12) no . . .
O(3) V(1) O(1) C(1) 26.88(19) no . . .
O(1) V(1) N(1) C(56) -58.88(16) no . . .
O(1) V(1) N(1) C(57) 170.46(17) no . . .
N(1) V(1) O(1) C(1) -152.7(2) no . . .
O(2) V(1) O(3) P(1) 51.55(12) no . . .
O(3) V(1) O(2) C(24) -17.8(2) no . . .
O(2) V(1) N(1) C(56) -166.60(16) no . . .
O(2) V(1) N(1) C(57) 62.73(17) no . . .
N(1) V(1) O(2) C(24) 161.5(2) no . . .
V(1) S(1) C(41) C(42) 73.9(2) no . . .
V(1) S(1) C(41) C(46) -111.54(16) no . . .
O(3) P(1) C(6) C(1) -24.3(3) no . . .
O(3) P(1) C(6) C(5) 153.95(17) no . . .
C(6) P(1) O(3) V(1) 59.28(15) no . . .
O(3) P(1) C(18) C(19) 85.3(3) no . . .
O(3) P(1) C(18) C(23) -87.3(3) no . . .
C(18) P(1) O(3) V(1) 176.86(13) no . . .
O(3) P(1) C(29) C(24) 34.7(3) no . . .
O(3) P(1) C(29) C(28) -146.08(18) no . . .
C(29) P(1) O(3) V(1) -63.00(15) no . . .
C(6) P(1) C(18) C(19) -155.10(19) no . . .
C(6) P(1) C(18) C(23) 32.4(3) no . . .
C(18) P(1) C(6) C(1) -143.4(2) no . . .
C(18) P(1) C(6) C(5) 34.9(3) no . . .
C(6) P(1) C(29) C(24) -87.5(2) no . . .
C(6) P(1) C(29) C(28) 91.7(2) no . . .
C(29) P(1) C(6) C(1) 97.8(2) no . . .
C(29) P(1) C(6) C(5) -84.0(2) no . . .
C(18) P(1) C(29) C(24) 154.99(18) no . . .
C(18) P(1) C(29) C(28) -25.8(3) no . . .
C(29) P(1) C(18) C(19) -35.4(3) no . . .
C(29) P(1) C(18) C(23) 152.01(19) no . . .
V(1) O(1) C(1) C(2) -179.04(15) no . . .
V(1) O(1) C(1) C(6) 2.9(4) no . . .
V(1) O(2) C(24) C(25) 175.52(16) no . . .
V(1) O(2) C(24) C(29) -7.0(4) no . . .
O(1) C(1) C(2) C(3) -173.8(3) no . . .
O(1) C(1) C(2) C(7) 5.5(4) no . . .
O(1) C(1) C(6) P(1) -10.3(4) no . . .
O(1) C(1) C(6) C(5) 171.5(3) no . . .
C(2) C(1) C(6) P(1) 171.6(3) no . . .
C(2) C(1) C(6) C(5) -6.6(4) no . . .
C(6) C(1) C(2) C(3) 4.4(4) no . . .
C(6) C(1) C(2) C(7) -176.3(3) no . . .
C(1) C(2) C(3) C(4) 0.0(5) no . . .
C(1) C(2) C(7) C(8) 56.4(4) no . . .
C(1) C(2) C(7) C(9) -65.9(4) no . . .
C(1) C(2) C(7) C(10) 174.4(3) no . . .
C(3) C(2) C(7) C(8) -124.2(3) no . . .
C(3) C(2) C(7) C(9) 113.4(3) no . . .
C(3) C(2) C(7) C(10) -6.3(4) no . . .
C(7) C(2) C(3) C(4) -179.3(3) no . . .
C(2) C(3) C(4) C(5) -2.2(5) no . . .
C(2) C(3) C(4) C(11) 178.0(3) no . . .
C(3) C(4) C(5) C(6) -0.1(5) no . . .
C(3) C(4) C(11) C(12) -116.2(4) no . . .
C(3) C(4) C(11) C(13) -64.4(4) no . . .
C(3) C(4) C(11) C(14) 7.5(5) no . . .
C(3) C(4) C(11) C(15) 58.6(5) no . . .
C(3) C(4) C(11) C(16) 123.6(4) no . . .
C(3) C(4) C(11) C(17) 169.1(3) no . . .
C(5) C(4) C(11) C(12) 64.0(4) no . . .
C(5) C(4) C(11) C(13) 115.8(4) no . . .
C(5) C(4) C(11) C(14) -172.3(3) no . . .
C(5) C(4) C(11) C(15) -121.2(4) no . . .
C(5) C(4) C(11) C(16) -56.2(4) no . . .
C(5) C(4) C(11) C(17) -10.7(5) no . . .
C(11) C(4) C(5) C(6) 179.7(3) no . . .
C(4) C(5) C(6) P(1) -173.7(3) no . . .
C(4) C(5) C(6) C(1) 4.5(5) no . . .
C(4) C(11) C(12) C(13) 103.8(4) no . . .
C(4) C(11) C(12) C(17) -107.8(3) no . . .
C(4) C(11) C(13) C(12) -94.4(11) no . . .
C(4) C(11) C(13) C(14) 104.5(7) no . . .
C(4) C(11) C(14) C(13) -104.9(3) no . . .
C(4) C(11) C(14) C(15) 102.6(4) no . . .
C(4) C(11) C(15) C(14) -97.8(11) no . . .
C(4) C(11) C(15) C(16) 97.7(8) no . . .
C(4) C(11) C(16) C(15) -107.3(3) no . . .
C(4) C(11) C(16) C(17) 103.8(4) no . . .
C(4) C(11) C(17) C(12) 100.9(5) no . . .
C(4) C(11) C(17) C(16) -92.3(8) no . . .
C(12) C(11) C(13) C(12) 0.0(3) no . . .
C(12) C(11) C(13) C(14) -161.0(15) no . . .
C(13) C(11) C(12) C(13) 0.0(15) no . . .
C(13) C(11) C(12) C(17) 148.5(15) no . . .
C(12) C(11) C(14) C(13) 15.4(4) no . . .
C(12) C(11) C(14) C(15) -137.1(4) no . . .
C(14) C(11) C(12) C(13) -18.9(5) no . . .
C(14) C(11) C(12) C(17) 129.6(5) no . . .
C(12) C(11) C(15) C(14) 75(2) no . . .
C(12) C(11) C(15) C(16) -89.9(18) no . . .
C(15) C(11) C(12) C(13) -69(2) no . . .
C(15) C(11) C(12) C(17) 80(2) no . . .
C(12) C(11) C(16) C(15) 135.5(4) no . . .
C(12) C(11) C(16) C(17) -13.4(5) no . . .
C(16) C(11) C(12) C(13) -138.8(4) no . . .
C(16) C(11) C(12) C(17) 9.7(4) no . . .
C(12) C(11) C(17) C(12) 0.0(3) no . . .
C(12) C(11) C(17) C(16) 166.8(10) no . . .
C(17) C(11) C(12) C(13) -148.5(8) no . . .
C(17) C(11) C(12) C(17) 0.0(7) no . . .
C(13) C(11) C(14) C(13) 0.0(13) no . . .
C(13) C(11) C(14) C(15) -152.5(13) no . . .
C(14) C(11) C(13) C(12) 161.0(15) no . . .
C(14) C(11) C(13) C(14) 0.0(3) no . . .
C(13) C(11) C(15) C(14) 26.6(18) no . . .
C(13) C(11) C(15) C(16) -137.9(14) no . . .
C(15) C(11) C(13) C(12) 140.1(14) no . . .
C(15) C(11) C(13) C(14) -21.0(15) no . . .
C(13) C(11) C(16) C(15) 84(2) no . . .
C(13) C(11) C(16) C(17) -64(2) no . . .
C(16) C(11) C(13) C(12) 74(2) no . . .
C(16) C(11) C(13) C(14) -87.4(17) no . . .
C(13) C(11) C(17) C(12) -25.2(13) no . . .
C(13) C(11) C(17) C(16) 141.6(14) no . . .
C(17) C(11) C(13) C(12) 32.0(16) no . . .
C(17) C(11) C(13) C(14) -129.0(10) no . . .
C(14) C(11) C(15) C(14) 0.0(3) no . . .
C(14) C(11) C(15) C(16) -164.5(15) no . . .
C(15) C(11) C(14) C(13) 152.5(14) no . . .
C(15) C(11) C(14) C(15) 0.0(14) no . . .
C(14) C(11) C(16) C(15) 11.8(4) no . . .
C(14) C(11) C(16) C(17) -137.0(4) no . . .
C(16) C(11) C(14) C(13) 138.4(4) no . . .
C(16) C(11) C(14) C(15) -14.1(5) no . . .
C(14) C(11) C(17) C(12) -102.9(11) no . . .
C(14) C(11) C(17) C(16) 63.9(15) no . . .
C(17) C(11) C(14) C(13) 98.8(14) no . . .
C(17) C(11) C(14) C(15) -53.7(15) no . . .
C(15) C(11) C(16) C(15) 0.0(12) no . . .
C(15) C(11) C(16) C(17) -148.8(13) no . . .
C(16) C(11) C(15) C(14) 164.5(15) no . . .
C(16) C(11) C(15) C(16) 0.0(4) no . . .
C(15) C(11) C(17) C(12) -139.6(12) no . . .
C(15) C(11) C(17) C(16) 27.2(14) no . . .
C(17) C(11) C(15) C(14) 143.6(12) no . . .
C(17) C(11) C(15) C(16) -20.9(11) no . . .
C(16) C(11) C(17) C(12) -166.8(10) no . . .
C(16) C(11) C(17) C(16) 0.0(4) no . . .
C(17) C(11) C(16) C(15) 148.8(11) no . . .
C(17) C(11) C(16) C(17) 0.0(10) no . . .
C(11) C(12) C(13) C(11) 0.00(14) no . . .
C(11) C(12) C(13) C(14) 17.0(14) no . . .
C(11) C(12) C(17) C(11) 0.00(14) no . . .
C(11) C(12) C(17) C(16) -13.0(10) no . . .
C(13) C(12) C(17) C(11) 33.9(18) no . . .
C(13) C(12) C(17) C(16) 21(3) no . . .
C(17) C(12) C(13) C(11) -30.6(15) no . . .
C(17) C(12) C(13) C(14) -14(3) no . . .
C(11) C(13) C(14) C(11) 0.00(15) no . . .
C(11) C(13) C(14) C(15) 29.4(13) no . . .
C(12) C(13) C(14) C(11) -18.5(15) no . . .
C(12) C(13) C(14) C(15) 11(3) no . . .
C(11) C(14) C(15) C(11) 0.00(14) no . . .
C(11) C(14) C(15) C(16) 16.0(14) no . . .
C(13) C(14) C(15) C(11) -27.1(17) no . . .
C(13) C(14) C(15) C(16) -11(3) no . . .
C(11) C(15) C(16) C(11) 0.00(15) no . . .
C(11) C(15) C(16) C(17) 36.9(12) no . . .
C(14) C(15) C(16) C(11) -17.0(16) no . . .
C(14) C(15) C(16) C(17) 20(3) no . . .
C(11) C(16) C(17) C(11) 0.00(13) no . . .
C(11) C(16) C(17) C(12) 11.4(9) no . . .
C(15) C(16) C(17) C(11) -32.8(16) no . . .
C(15) C(16) C(17) C(12) -21(3) no . . .
P(1) C(18) C(19) C(20) -174.67(18) no . . .
P(1) C(18) C(23) C(22) 175.36(19) no . . .
C(19) C(18) C(23) C(22) 2.7(5) no . . .
C(23) C(18) C(19) C(20) -2.0(5) no . . .
C(18) C(19) C(20) C(21) 0.1(5) no . . .
C(19) C(20) C(21) C(22) 1.0(5) no . . .
C(20) C(21) C(22) C(23) -0.3(5) no . . .
C(21) C(22) C(23) C(18) -1.6(5) no . . .
O(2) C(24) C(25) C(26) 178.6(2) no . . .
O(2) C(24) C(25) C(30) -0.4(4) no . . .
O(2) C(24) C(29) P(1) 3.0(4) no . . .
O(2) C(24) C(29) C(28) -176.2(3) no . . .
C(25) C(24) C(29) P(1) -179.5(2) no . . .
C(25) C(24) C(29) C(28) 1.3(4) no . . .
C(29) C(24) C(25) C(26) 1.0(4) no . . .
C(29) C(24) C(25) C(30) -178.0(3) no . . .
C(24) C(25) C(26) C(27) -1.6(4) no . . .
C(24) C(25) C(30) C(31) 178.2(3) no . . .
C(24) C(25) C(30) C(32) 60.1(4) no . . .
C(24) C(25) C(30) C(33) -62.3(3) no . . .
C(26) C(25) C(30) C(31) -0.7(4) no . . .
C(26) C(25) C(30) C(32) -118.8(3) no . . .
C(26) C(25) C(30) C(33) 118.7(3) no . . .
C(30) C(25) C(26) C(27) 177.4(3) no . . .
C(25) C(26) C(27) C(28) -0.2(4) no . . .
C(25) C(26) C(27) C(34) -179.8(3) no . . .
C(26) C(27) C(28) C(29) 2.6(4) no . . .
C(26) C(27) C(34) C(35) -46.2(4) no . . .
C(26) C(27) C(34) C(36) -3.5(4) no . . .
C(26) C(27) C(34) C(37) 64.8(4) no . . .
C(26) C(27) C(34) C(38) 122.4(3) no . . .
C(26) C(27) C(34) C(39) -171.3(3) no . . .
C(26) C(27) C(34) C(40) -128.9(3) no . . .
C(28) C(27) C(34) C(35) 134.3(3) no . . .
C(28) C(27) C(34) C(36) 177.0(3) no . . .
C(28) C(27) C(34) C(37) -114.8(3) no . . .
C(28) C(27) C(34) C(38) -57.2(4) no . . .
C(28) C(27) C(34) C(39) 9.1(4) no . . .
C(28) C(27) C(34) C(40) 51.5(4) no . . .
C(34) C(27) C(28) C(29) -177.8(3) no . . .
C(27) C(28) C(29) P(1) 177.6(2) no . . .
C(27) C(28) C(29) C(24) -3.2(4) no . . .
C(27) C(34) C(35) C(36) 110.7(4) no . . .
C(27) C(34) C(35) C(40) -104.2(3) no . . .
C(27) C(34) C(36) C(35) -85.4(6) no . . .
C(27) C(34) C(36) C(37) 98.0(4) no . . .
C(27) C(34) C(37) C(36) -110.5(3) no . . .
C(27) C(34) C(37) C(38) 99.2(3) no . . .
C(27) C(34) C(38) C(37) -99.9(3) no . . .
C(27) C(34) C(38) C(39) 111.6(3) no . . .
C(27) C(34) C(39) C(38) -96.4(4) no . . .
C(27) C(34) C(39) C(40) 84.3(5) no . . .
C(27) C(34) C(40) C(35) 104.0(3) no . . .
C(27) C(34) C(40) C(39) -112.1(4) no . . .
C(35) C(34) C(36) C(35) 0.0(4) no . . .
C(35) C(34) C(36) C(37) -176.5(7) no . . .
C(36) C(34) C(35) C(36) 0.0(5) no . . .
C(36) C(34) C(35) C(40) 145.1(7) no . . .
C(35) C(34) C(37) C(36) 2.3(4) no . . .
C(35) C(34) C(37) C(38) -148.0(4) no . . .
C(37) C(34) C(35) C(36) -3.2(5) no . . .
C(37) C(34) C(35) C(40) 141.9(3) no . . .
C(35) C(34) C(38) C(37) 61.1(9) no . . .
C(35) C(34) C(38) C(39) -87.4(8) no . . .
C(38) C(34) C(35) C(36) -50.5(10) no . . .
C(38) C(34) C(35) C(40) 94.6(8) no . . .
C(35) C(34) C(39) C(38) 141.0(4) no . . .
C(35) C(34) C(39) C(40) -38.4(6) no . . .
C(39) C(34) C(35) C(36) -120.8(5) no . . .
C(39) C(34) C(35) C(40) 24.3(4) no . . .
C(35) C(34) C(40) C(35) 0.0(3) no . . .
C(35) C(34) C(40) C(39) 143.8(5) no . . .
C(40) C(34) C(35) C(36) -145.1(5) no . . .
C(40) C(34) C(35) C(40) 0.0(3) no . . .
C(36) C(34) C(37) C(36) 0.0(4) no . . .
C(36) C(34) C(37) C(38) -150.3(5) no . . .
C(37) C(34) C(36) C(35) 176.5(6) no . . .
C(37) C(34) C(36) C(37) 0.0(3) no . . .
C(36) C(34) C(38) C(37) 28.4(6) no . . .
C(36) C(34) C(38) C(39) -120.2(5) no . . .
C(38) C(34) C(36) C(35) 150.8(5) no . . .
C(38) C(34) C(36) C(37) -25.7(5) no . . .
C(36) C(34) C(39) C(38) 97.2(7) no . . .
C(36) C(34) C(39) C(40) -82.2(7) no . . .
C(39) C(34) C(36) C(35) 81.2(7) no . . .
C(39) C(34) C(36) C(37) -95.4(6) no . . .
C(36) C(34) C(40) C(35) -23.8(4) no . . .
C(36) C(34) C(40) C(39) 120.1(5) no . . .
C(40) C(34) C(36) C(35) 37.3(6) no . . .
C(40) C(34) C(36) C(37) -139.3(4) no . . .
C(37) C(34) C(38) C(37) 0.0(3) no . . .
C(37) C(34) C(38) C(39) -148.5(5) no . . .
C(38) C(34) C(37) C(36) 150.3(5) no . . .
C(38) C(34) C(37) C(38) 0.0(4) no . . .
C(37) C(34) C(39) C(38) 26.8(4) no . . .
C(37) C(34) C(39) C(40) -152.5(5) no . . .
C(39) C(34) C(37) C(36) 121.2(5) no . . .
C(39) C(34) C(37) C(38) -29.1(5) no . . .
C(37) C(34) C(40) C(35) -97.9(7) no . . .
C(37) C(34) C(40) C(39) 46.0(9) no . . .
C(40) C(34) C(37) C(36) 91.6(8) no . . .
C(40) C(34) C(37) C(38) -58.7(8) no . . .
C(38) C(34) C(39) C(38) 0.0(3) no . . .
C(38) C(34) C(39) C(40) -179.4(6) no . . .
C(39) C(34) C(38) C(37) 148.5(5) no . . .
C(39) C(34) C(38) C(39) 0.0(4) no . . .
C(38) C(34) C(40) C(35) -143.3(4) no . . .
C(38) C(34) C(40) C(39) 0.6(5) no . . .
C(40) C(34) C(38) C(37) 148.1(4) no . . .
C(40) C(34) C(38) C(39) -0.4(4) no . . .
C(39) C(34) C(40) C(35) -143.8(6) no . . .
C(39) C(34) C(40) C(39) 0.0(5) no . . .
C(40) C(34) C(39) C(38) 179.4(7) no . . .
C(40) C(34) C(39) C(40) 0.0(5) no . . .
C(34) C(35) C(36) C(34) 0.00(12) no . . .
C(34) C(35) C(36) C(37) 5.0(10) no . . .
C(34) C(35) C(40) C(34) 0.00(13) no . . .
C(34) C(35) C(40) C(39) -32.4(5) no . . .
C(36) C(35) C(40) C(34) 30.5(6) no . . .
C(36) C(35) C(40) C(39) -1.9(9) no . . .
C(40) C(35) C(36) C(34) -26.8(5) no . . .
C(40) C(35) C(36) C(37) -21.8(14) no . . .
C(34) C(36) C(37) C(34) 0.00(13) no . . .
C(34) C(36) C(37) C(38) 28.0(5) no . . .
C(35) C(36) C(37) C(34) -5.5(12) no . . .
C(35) C(36) C(37) C(38) 22.5(15) no . . .
C(34) C(37) C(38) C(34) 0.00(13) no . . .
C(34) C(37) C(38) C(39) 27.4(4) no . . .
C(36) C(37) C(38) C(34) -25.4(5) no . . .
C(36) C(37) C(38) C(39) 2.1(7) no . . .
C(34) C(38) C(39) C(34) 0.00(14) no . . .
C(34) C(38) C(39) C(40) 1.0(10) no . . .
C(37) C(38) C(39) C(34) -29.9(5) no . . .
C(37) C(38) C(39) C(40) -28.9(13) no . . .
C(34) C(39) C(40) C(34) 0.00(13) no . . .
C(34) C(39) C(40) C(35) 28.4(4) no . . .
C(38) C(39) C(40) C(34) -0.9(11) no . . .
C(38) C(39) C(40) C(35) 27.4(14) no . . .
S(1) C(41) C(42) C(43) 170.50(17) no . . .
S(1) C(41) C(42) C(47) -8.0(4) no . . .
S(1) C(41) C(46) C(45) -170.01(17) no . . .
S(1) C(41) C(46) C(53) 12.9(4) no . . .
C(42) C(41) C(46) C(45) 4.5(4) no . . .
C(42) C(41) C(46) C(53) -172.5(3) no . . .
C(46) C(41) C(42) C(43) -4.0(4) no . . .
C(46) C(41) C(42) C(47) 177.5(3) no . . .
C(41) C(42) C(43) C(44) 0.9(5) no . . .
C(41) C(42) C(47) C(48) 95.9(4) no . . .
C(41) C(42) C(47) C(49) -139.2(3) no . . .
C(43) C(42) C(47) C(48) -82.6(4) no . . .
C(43) C(42) C(47) C(49) 42.4(4) no . . .
C(47) C(42) C(43) C(44) 179.4(3) no . . .
C(42) C(43) C(44) C(45) 1.6(5) no . . .
C(42) C(43) C(44) C(50) -178.6(3) no . . .
C(43) C(44) C(45) C(46) -1.1(5) no . . .
C(43) C(44) C(50) C(51) -145.6(3) no . . .
C(43) C(44) C(50) C(52) 86.2(4) no . . .
C(45) C(44) C(50) C(51) 34.2(5) no . . .
C(45) C(44) C(50) C(52) -94.0(4) no . . .
C(50) C(44) C(45) C(46) 179.1(3) no . . .
C(44) C(45) C(46) C(41) -2.0(5) no . . .
C(44) C(45) C(46) C(53) 175.1(3) no . . .
C(41) C(46) C(53) C(54) 78.8(4) no . . .
C(41) C(46) C(53) C(55) -157.2(3) no . . .
C(45) C(46) C(53) C(54) -98.2(3) no . . .
C(45) C(46) C(53) C(55) 25.8(4) no . . .
C(59) C(58) C(63) C(62) -1.8(13) no . . .
C(63) C(58) C(59) C(60) -0.4(13) no . . .
C(64) C(58) C(59) C(60) 179.3(9) no . . .
C(64) C(58) C(63) C(62) 178.6(10) no . . .
C(58) C(59) C(60) C(61) 6.3(15) no . . .
C(59) C(60) C(61) C(62) -10.0(15) no . . .
C(60) C(61) C(62) C(63) 8.2(14) no . . .
C(61) C(62) C(63) C(58) -2.0(13) no . . .
C(66) C(65) C(70) C(69) 0.5(9) no . . .
C(70) C(65) C(66) C(67) -0.6(9) no . . .
C(71) C(65) C(66) C(67) 179.6(7) no . . .
C(71) C(65) C(70) C(69) -179.6(7) no . . .
C(65) C(66) C(67) C(68) -1.0(11) no . . .
C(66) C(67) C(68) C(69) 2.1(12) no . . .
C(67) C(68) C(69) C(70) -2.1(13) no . . .
C(68) C(69) C(70) C(65) 0.8(13) no . . .
C(73) C(72) C(76) C(73) -1(3) no 3_775 . .
C(73) C(72) C(76) C(74) 168.0(15) no 3_775 . .
C(76) C(72) C(73) C(76) 1(3) no . 3_775 3_775
C(72) C(73) C(76) C(72) 1(3) no 3_775 . .
C(72) C(73) C(76) C(74) -168.0(15) no 3_775 . .
